data_7700258
loop_
_publ_author_name
'Kellert, Martin'
'Worm, Dennis J.'
'Hoppenz, Paul'
'S\'arosi, Menyh\'art B'
'L\"onnecke, Peter'
'Riedl, Bernd'
'Koebberling, Johannes'
'Beck-Sickinger, Annette G'
'Hey-Hawkins, Evamarie'

_publ_section_title
;
 Modular triazine-based carborane-containing carboxylic acids - synthesis
 and characterisation of potential boron neutron capture therapy agents
 made of readily accessible building blocks.
;
_journal_issue 29
_journal_name_full 'Dalton transactions (Cambridge, England : 2003)'
_journal_page_first 10834
_journal_page_last 10844
_journal_paper_doi 10.1039/c9dt02130b
_journal_volume 48
_journal_year 2019
_chemical_formula_moiety '3(C9 H26 B20 N4 O2 S2),6(C H Cl3),C3 H6 O'
_chemical_formula_sum 'C36 H90 B60 Cl18 N12 O7 S6'
_chemical_formula_weight 2282.25
_space_group_crystal_system monoclinic
_space_group_IT_number 9
_space_group_name_Hall 'C -2yc'
_space_group_name_H-M_alt 'C 1 c 1'
_symmetry_space_group_name_Hall 'C -2yc'
_symmetry_space_group_name_H-M 'C 1 c 1'
_atom_sites_solution_hydrogens geom
_atom_sites_solution_primary dual
_atom_sites_solution_secondary difmap
_audit_creation_method SHELXL-2018/3
_audit_update_record
;
2019-02-21 deposited with the CCDC.    2019-06-13 downloaded from the CCDC.
;
_cell_angle_alpha 90
_cell_angle_beta 99.327(3)
_cell_angle_gamma 90
_cell_formula_units_Z 4
_cell_length_a 20.6173(7)
_cell_length_b 40.5200(10)
_cell_length_c 13.1075(3)
_cell_measurement_reflns_used 16625
_cell_measurement_temperature 130(2)
_cell_measurement_theta_max 28.6910
_cell_measurement_theta_min 2.0020
_cell_volume 10805.4(5)
_computing_cell_refinement
;
CrysAlisPro, Agilent Technologies,
Version 1.171.37.35 (release 13-08-2014 CrysAlis171 .NET)
(compiled Aug 13 2014,18:06:01)
;
_computing_data_collection
;
CrysAlisPro, Agilent Technologies,
Version 1.171.37.35 (release 13-08-2014 CrysAlis171 .NET)
(compiled Aug 13 2014,18:06:01)
;
_computing_data_reduction
;
CrysAlisPro, Agilent Technologies,
Version 1.171.37.35 (release 13-08-2014 CrysAlis171 .NET)
(compiled Aug 13 2014,18:06:01)
;
_computing_molecular_graphics
;
 ORTEP3 for Windows
 L. J. Farrugia, J. Appl. Crystallogr. 1997, 30, 565.
;
_computing_publication_material
;
 WINGX
 L.J. Farrugia,
 J. Appl. Cryst., 2012, 45, 849-854.
;
_computing_structure_refinement 'SHELXL-2018/3 (Sheldrick, 2018)'
_computing_structure_solution
;
 SHELXT-2014
 Program for Crystal Structure Analysis (Release 2014-4)
 G. M. Sheldrick, Instit\"ut f\"ur Anorganische Chemie der Universit\"at,
 Tammanstrasse 4, D-3400 G\"ottingen, Germany.
 G. M. Sheldrick, Acta. Cryst., 2015, A71, 3 - 8
;
_diffrn_ambient_temperature 130(2)
_diffrn_detector_area_resol_mean 16.3560
_diffrn_measured_fraction_theta_full 1.000
_diffrn_measured_fraction_theta_max 0.929
_diffrn_measurement_device_type 'Xcalibur, Sapphire3, Gemini'
_diffrn_measurement_method '\w scans'
_diffrn_radiation_type MoK\a
_diffrn_radiation_wavelength 0.71073
_diffrn_reflns_av_R_equivalents 0.0416
_diffrn_reflns_av_unetI/netI 0.0564
_diffrn_reflns_Laue_measured_fraction_full 1.000
_diffrn_reflns_Laue_measured_fraction_max 0.929
_diffrn_reflns_limit_h_max 29
_diffrn_reflns_limit_h_min -28
_diffrn_reflns_limit_k_max 57
_diffrn_reflns_limit_k_min -57
_diffrn_reflns_limit_l_max 18
_diffrn_reflns_limit_l_min -18
_diffrn_reflns_number 78082
_diffrn_reflns_point_group_measured_fraction_full 0.988
_diffrn_reflns_point_group_measured_fraction_max 0.889
_diffrn_reflns_theta_full 28.285
_diffrn_reflns_theta_max 30.348
_diffrn_reflns_theta_min 1.795
_diffrn_source 'Enhance (Mo) X-ray Source'
_exptl_absorpt_coefficient_mu 0.619
_exptl_absorpt_correction_T_max 1.00000
_exptl_absorpt_correction_T_min 0.91700
_exptl_absorpt_correction_type multi-scan
_exptl_absorpt_process_details
;
CrysAlisPro, Agilent Technologies,
Version 1.171.37.35 (release 13-08-2014 CrysAlis171 .NET)
(compiled Aug 13 2014,18:06:01)
Empirical absorption correction using spherical harmonics,
 implemented in SCALE3 ABSPACK scaling algorithm.
Empirical absorption correction using spherical harmonics,
 implemented in SCALE3 ABSPACK scaling algorithm.
;
_exptl_crystal_colour 'clear colourless'
_exptl_crystal_density_diffrn 1.403
_exptl_crystal_description prism
_exptl_crystal_F_000 4592
_exptl_crystal_size_max 0.40
_exptl_crystal_size_mid 0.30
_exptl_crystal_size_min 0.20
_refine_diff_density_max 0.812
_refine_diff_density_min -1.103
_refine_diff_density_rms 0.095
_refine_ls_abs_structure_details
;
 Refined as an inversion twin.
;
_refine_ls_abs_structure_Flack 0.58(8)
_refine_ls_extinction_method none
_refine_ls_goodness_of_fit_ref 1.024
_refine_ls_hydrogen_treatment constr
_refine_ls_matrix_type full
_refine_ls_number_parameters 1312
_refine_ls_number_reflns 28908
_refine_ls_number_restraints 623
_refine_ls_restrained_S_all 1.072
_refine_ls_R_factor_all 0.1082
_refine_ls_R_factor_gt 0.0800
_refine_ls_shift/su_max 0.001
_refine_ls_shift/su_mean 0.000
_refine_ls_structure_factor_coef Fsqd
_refine_ls_weighting_details 'w=1/[\s^2^(Fo^2^)+(0.1363P)^2^+17.9517P] where P=(Fo^2^+2Fc^2^)/3'
_refine_ls_weighting_scheme calc
_refine_ls_wR_factor_gt 0.2086
_refine_ls_wR_factor_ref 0.2332
_reflns_Friedel_coverage 0.912
_reflns_Friedel_fraction_full 0.976
_reflns_Friedel_fraction_max 0.848
_reflns_number_gt 21621
_reflns_number_total 28908
_reflns_threshold_expression 'I > 2\s(I)'
_cod_data_source_file c9dt02130b2.cif
_cod_data_source_block comp5_x2340fin
_cod_depositor_comments 'Adding full bibliography for 7700257--7700263.cif.'
_cod_database_code 7700258
_shelx_shelxl_version_number 2018/3
_shelx_space_group_comment
;
The symmetry employed for this shelxl refinement is uniquely defined
by the following loop, which should always be used as a source of
symmetry information in preference to the above space-group names.
They are only intended as comments.
;

loop_
_space_group_symop_operation_xyz
'x, y, z'
'x, -y, z+1/2'
'x+1/2, y+1/2, z'
'x+1/2, -y+1/2, z+1/2'

loop_
_atom_site_label
_atom_site_type_symbol
_atom_site_fract_x
_atom_site_fract_y
_atom_site_fract_z
_atom_site_U_iso_or_equiv
_atom_site_adp_type
_atom_site_occupancy
_atom_site_site_symmetry_order
_atom_site_calc_flag
_atom_site_refinement_flags_posn
_atom_site_refinement_flags_adp
_atom_site_refinement_flags_occupancy
_atom_site_disorder_assembly
_atom_site_disorder_group
S1 S 0.64363(12) 0.55525(4) 0.90011(13) 0.0477(5) Uani 1 1 d . . . . .
S2 S 0.61959(9) 0.68262(3) 0.93904(12) 0.0344(3) Uani 1 1 d . . . . .
O1 O 0.4137(2) 0.63468(10) 0.4675(3) 0.0286(8) Uani 1 1 d . . . . .
O2 O 0.4120(3) 0.58144(11) 0.4231(4) 0.0518(15) Uani 1 1 d . . . . .
H1O H 0.384181 0.588058 0.373235 0.078 Uiso 1 1 calc R U . . .
N1 N 0.5679(3) 0.59189(12) 0.7563(4) 0.0334(11) Uani 1 1 d . . . . .
N2 N 0.6263(3) 0.61773(12) 0.9071(4) 0.0337(11) Uani 1 1 d . . . . .
N3 N 0.5600(3) 0.65048(12) 0.7806(4) 0.0271(9) Uani 1 1 d . . . . .
N4 N 0.5024(3) 0.62463(12) 0.6376(4) 0.0319(11) Uani 1 1 d . . . . .
H1N H 0.486234 0.644122 0.617836 0.038 Uiso 1 1 calc R U . . .
C1 C 0.5151(4) 0.47189(18) 0.7686(6) 0.0450(16) Uani 1 1 d . . . . .
H1 H 0.463889 0.463426 0.773187 0.054 Uiso 1 1 calc R U . . .
C2 C 0.6095(4) 0.47571(17) 0.6614(6) 0.0462(17) Uani 1 1 d . . . . .
H2 H 0.627770 0.470128 0.587314 0.055 Uiso 1 1 calc R U . . .
C3 C 0.6078(3) 0.59201(14) 0.8464(5) 0.0323(13) Uani 1 1 d . . . . .
C4 C 0.6010(3) 0.64600(14) 0.8689(4) 0.0275(11) Uani 1 1 d . . . . .
C5 C 0.5448(3) 0.62218(13) 0.7262(4) 0.0266(11) Uani 1 1 d . . . . .
C6 C 0.4826(4) 0.59644(15) 0.5738(5) 0.0400(15) Uani 1 1 d . . . . .
H6A H 0.463513 0.579522 0.614663 0.048 Uiso 1 1 calc R U . . .
H6B H 0.521396 0.586710 0.549383 0.048 Uiso 1 1 calc R U . . .
C7 C 0.4328(4) 0.60655(14) 0.4830(5) 0.0337(13) Uani 1 1 d . . . . .
C8 C 0.8059(3) 0.65956(17) 1.1551(5) 0.0351(13) Uani 1 1 d . . . . .
H8 H 0.858095 0.653931 1.147487 0.042 Uiso 1 1 calc R U . . .
C9 C 0.7088(3) 0.65073(18) 1.2566(5) 0.0368(14) Uani 1 1 d . . . . .
H9 H 0.690403 0.638547 1.323085 0.044 Uiso 1 1 calc R U . . .
B1 B 0.5619(5) 0.44704(18) 0.7043(7) 0.0420(17) Uani 1 1 d . . . . .
H1X H 0.546609 0.423103 0.664893 0.050 Uiso 1 1 calc R U . . .
B2 B 0.5296(5) 0.4860(2) 0.6536(6) 0.0457(19) Uani 1 1 d . . . . .
H2X H 0.492603 0.487448 0.581082 0.055 Uiso 1 1 calc R U . . .
B3 B 0.5777(5) 0.4509(2) 0.8395(7) 0.049(2) Uani 1 1 d . . . . .
H3X H 0.572060 0.429320 0.890692 0.059 Uiso 1 1 calc R U . . .
B4 B 0.6424(5) 0.4537(2) 0.7686(9) 0.053(2) Uani 1 1 d . . . . .
H4X H 0.681295 0.434275 0.771431 0.064 Uiso 1 1 calc R U . . .
B5 B 0.5280(5) 0.51338(19) 0.7571(6) 0.0438(18) Uani 1 1 d . . . . .
H5X H 0.489737 0.533121 0.754586 0.053 Uiso 1 1 calc R U . . .
B6 B 0.5559(5) 0.4914(2) 0.8707(6) 0.048(2) Uani 1 1 d . . . . .
H6X H 0.535551 0.496601 0.943234 0.057 Uiso 1 1 calc R U . . .
B7 B 0.6386(5) 0.48065(19) 0.8728(7) 0.048(2) Uani 1 1 d . . . . .
H7X H 0.674259 0.478976 0.946773 0.057 Uiso 1 1 calc R U . . .
B8 B 0.6608(5) 0.4959(2) 0.7560(7) 0.0452(18) Uani 1 1 d . . . . .
H8X H 0.711984 0.504148 0.750547 0.054 Uiso 1 1 calc R U . . .
B9 B 0.5907(4) 0.51598(17) 0.6841(6) 0.0387(17) Uani 1 1 d . . . . .
H9X H 0.595224 0.537195 0.630952 0.046 Uiso 1 1 calc R U . . .
B10 B 0.6084(5) 0.51952(16) 0.8188(5) 0.0374(17) Uani 1 1 d . . . . .
B11 B 0.7883(4) 0.66335(19) 1.2765(6) 0.0348(14) Uani 1 1 d . . . . .
H11X H 0.823957 0.660449 1.350031 0.042 Uiso 1 1 calc R U . . .
B12 B 0.7601(4) 0.62868(19) 1.1953(6) 0.0368(15) Uani 1 1 d . . . . .
H12X H 0.777756 0.602982 1.215359 0.044 Uiso 1 1 calc R U . . .
B13 B 0.7900(4) 0.69754(19) 1.1964(6) 0.0381(16) Uani 1 1 d . . . . .
H13X H 0.827568 0.717435 1.216430 0.046 Uiso 1 1 calc R U . . .
B14 B 0.7240(4) 0.6922(2) 1.2645(6) 0.0407(16) Uani 1 1 d . . . . .
H14X H 0.716269 0.708429 1.330628 0.049 Uiso 1 1 calc R U . . .
B15 B 0.7447(3) 0.64223(17) 1.0661(5) 0.0294(13) Uani 1 1 d . . . . .
H15X H 0.752342 0.625752 1.000464 0.035 Uiso 1 1 calc R U . . .
B16 B 0.7630(3) 0.68488(17) 1.0664(6) 0.0312(13) Uani 1 1 d . . . . .
H16X H 0.783006 0.696400 1.000319 0.037 Uiso 1 1 calc R U . . .
B17 B 0.7084(4) 0.70611(17) 1.1338(6) 0.0323(14) Uani 1 1 d . . . . .
H17X H 0.691292 0.731803 1.112367 0.039 Uiso 1 1 calc R U . . .
B18 B 0.6568(4) 0.6761(2) 1.1781(6) 0.0350(15) Uani 1 1 d . . . . .
H18X H 0.604954 0.681853 1.187711 0.042 Uiso 1 1 calc R U . . .
B19 B 0.6790(4) 0.63655(18) 1.1368(6) 0.0355(15) Uani 1 1 d . . . . .
H19X H 0.642005 0.616221 1.119409 0.043 Uiso 1 1 calc R U . . .
B20 B 0.6802(3) 0.67171(16) 1.0549(5) 0.0263(12) Uani 1 1 d . . . . .
S3 S 0.44416(8) 0.88052(3) 0.55345(11) 0.0310(3) Uani 1 1 d . . . . .
S4 S 0.34656(9) 0.82010(3) 0.21050(12) 0.0354(3) Uani 1 1 d . . . . .
O3 O 0.4801(2) 0.69682(10) 0.5808(3) 0.0291(8) Uani 1 1 d . . . . .
O4 O 0.5190(2) 0.71335(10) 0.7415(3) 0.0339(9) Uani 1 1 d . . . . .
H2O H 0.529271 0.693348 0.749804 0.051 Uiso 1 1 calc R U . . .
N5 N 0.4431(2) 0.81416(11) 0.5373(4) 0.0253(9) Uani 1 1 d . . . . .
N6 N 0.4003(2) 0.84707(11) 0.3903(4) 0.0266(9) Uani 1 1 d . . . . .
N7 N 0.3984(2) 0.78865(11) 0.3760(3) 0.0240(9) Uani 1 1 d . . . . .
N8 N 0.4438(3) 0.75800(12) 0.5180(4) 0.0288(10) Uani 1 1 d . . . . .
H2N H 0.436721 0.740522 0.477890 0.035 Uiso 1 1 calc R U . . .
C10 C 0.5999(6) 0.8989(3) 0.8250(8) 0.078(3) Uani 1 1 d . . . . .
H10 H 0.637905 0.918642 0.843919 0.093 Uiso 1 1 calc R U . . .
C11 C 0.5106(4) 0.8577(2) 0.8906(5) 0.0446(16) Uani 1 1 d . . . . .
H11 H 0.487002 0.848943 0.956924 0.054 Uiso 1 1 calc R U . . .
C12 C 0.4291(3) 0.84305(13) 0.4886(4) 0.0244(10) Uani 1 1 d . . . . .
C13 C 0.3862(3) 0.81913(13) 0.3392(4) 0.0245(10) Uani 1 1 d . . . . .
C14 C 0.4286(3) 0.78754(13) 0.4773(5) 0.0260(10) Uani 1 1 d . . . . .
C15 C 0.4716(3) 0.75338(15) 0.6262(5) 0.0342(13) Uani 1 1 d . . . . .
H15A H 0.438990 0.759820 0.670212 0.041 Uiso 1 1 calc R U . . .
H15B H 0.510797 0.767649 0.644285 0.041 Uiso 1 1 calc R U . . .
C16 C 0.4906(3) 0.71819(13) 0.6458(4) 0.0255(11) Uani 1 1 d . . . . .
C17 C 0.3527(4) 0.92439(19) 0.1052(6) 0.0492(18) Uani 1 1 d . . . . .
H17 H 0.390949 0.940695 0.079789 0.059 Uiso 1 1 calc R U . . .
C18 C 0.2509(4) 0.91977(18) 0.1965(6) 0.0460(17) Uani 1 1 d . . . . .
H18 H 0.214503 0.932727 0.237239 0.055 Uiso 1 1 calc R U . . .
B21 B 0.5917(5) 0.8678(3) 0.9146(8) 0.061(3) Uani 1 1 d . . . . .
H21X H 0.623611 0.866237 0.992195 0.073 Uiso 1 1 calc R U . . .
B22 B 0.5312(6) 0.8980(2) 0.8846(7) 0.061(3) Uani 1 1 d . . . . .
H22X H 0.522384 0.916861 0.943282 0.073 Uiso 1 1 calc R U . . .
B23 B 0.6187(4) 0.8585(3) 0.7997(8) 0.053(2) Uani 1 1 d . . . . .
H23X H 0.670846 0.850528 0.801247 0.064 Uiso 1 1 calc R U . . .
B24 B 0.5636(4) 0.8326(3) 0.8433(7) 0.053(2) Uani 1 1 d . . . . .
H24X H 0.576961 0.807306 0.874388 0.064 Uiso 1 1 calc R U . . .
B25 B 0.5243(5) 0.9082(2) 0.7499(7) 0.049(2) Uani 1 1 d . . . . .
H25X H 0.511347 0.933359 0.717654 0.059 Uiso 1 1 calc R U . . .
B26 B 0.5811(4) 0.8830(2) 0.6996(7) 0.047(2) Uani 1 1 d . . . . .
H26X H 0.606707 0.891516 0.635211 0.056 Uiso 1 1 calc R U . . .
B27 B 0.5571(4) 0.8413(2) 0.7093(6) 0.0406(17) Uani 1 1 d . . . . .
H27X H 0.566241 0.822363 0.651000 0.049 Uiso 1 1 calc R U . . .
B28 B 0.4855(3) 0.84037(18) 0.7707(5) 0.0320(14) Uani 1 1 d . . . . .
H28X H 0.446860 0.820820 0.753499 0.038 Uiso 1 1 calc R U . . .
B29 B 0.4656(4) 0.88147(19) 0.7986(6) 0.0410(17) Uani 1 1 d . . . . .
H29X H 0.413592 0.889125 0.800684 0.049 Uiso 1 1 calc R U . . .
B30 B 0.4956(4) 0.87205(16) 0.6806(6) 0.0318(14) Uani 1 1 d . . . . .
B31 B 0.2780(5) 0.9402(2) 0.0981(7) 0.051(2) Uani 1 1 d . . . . .
H31X H 0.263503 0.965738 0.070404 0.062 Uiso 1 1 calc R U . . .
B32 B 0.3288(5) 0.93344(19) 0.2188(7) 0.0436(18) Uani 1 1 d . . . . .
H32X H 0.347381 0.954434 0.271059 0.052 Uiso 1 1 calc R U . . .
B33 B 0.2928(6) 0.9090(3) 0.0114(7) 0.061(3) Uani 1 1 d . . . . .
H33X H 0.288852 0.913543 -0.073622 0.073 Uiso 1 1 calc R U . . .
B34 B 0.2232(5) 0.9065(2) 0.0743(8) 0.053(2) Uani 1 1 d . . . . .
H34X H 0.171851 0.909591 0.032115 0.064 Uiso 1 1 calc R U . . .
B35 B 0.3782(4) 0.89837(18) 0.2059(6) 0.0386(16) Uani 1 1 d . . . . .
H35X H 0.429932 0.896169 0.247323 0.046 Uiso 1 1 calc R U . . .
B36 B 0.3540(5) 0.8828(2) 0.0786(6) 0.0458(19) Uani 1 1 d . . . . .
H36X H 0.390253 0.870126 0.036953 0.055 Uiso 1 1 calc R U . . .
B37 B 0.2711(5) 0.8707(2) 0.0616(6) 0.0445(19) Uani 1 1 d . . . . .
H37X H 0.251689 0.849778 0.009819 0.053 Uiso 1 1 calc R U . . .
B38 B 0.2424(4) 0.87874(18) 0.1803(6) 0.0397(16) Uani 1 1 d . . . . .
H38X H 0.203346 0.863342 0.207215 0.048 Uiso 1 1 calc R U . . .
B39 B 0.3076(4) 0.89534(16) 0.2706(5) 0.0340(15) Uani 1 1 d . . . . .
H39X H 0.311428 0.890999 0.355738 0.041 Uiso 1 1 calc R U . . .
B40 B 0.3243(4) 0.86418(15) 0.1827(5) 0.0293(13) Uani 1 1 d . . . . .
S5 S 0.19487(9) 0.59891(4) -0.04420(13) 0.0375(4) Uani 1 1 d . . . . .
S6 S 0.31632(14) 0.53291(4) 0.27266(14) 0.0606(7) Uani 1 1 d . . . . .
O5 O 0.3802(3) 0.70440(11) 0.3756(3) 0.0379(10) Uani 1 1 d . . . . .
O6 O 0.3527(3) 0.74022(10) 0.2462(4) 0.0437(12) Uani 1 1 d . . . . .
H3O H 0.365691 0.754260 0.292122 0.066 Uiso 1 1 calc R U . . .
N9 N 0.2661(3) 0.62877(12) 0.1203(4) 0.0321(11) Uani 1 1 d . . . . .
N10 N 0.2536(3) 0.57053(13) 0.1201(4) 0.0392(13) Uani 1 1 d . . . . .
N11 N 0.3194(3) 0.59644(12) 0.2624(4) 0.0376(12) Uani 1 1 d . . . . .
N12 N 0.3274(3) 0.65264(12) 0.2626(4) 0.0370(12) Uani 1 1 d . . . . .
H3N H 0.347794 0.651010 0.326725 0.044 Uiso 1 1 calc R U . . .
C19 C 0.2061(4) 0.69708(17) -0.1961(6) 0.0395(14) Uani 1 1 d . . . . .
H19 H 0.243546 0.710357 -0.233880 0.047 Uiso 1 1 calc R U . . .
C20 C 0.1108(3) 0.70069(17) -0.0863(5) 0.0383(14) Uani 1 1 d . . . . .
H20 H 0.079397 0.716806 -0.044856 0.046 Uiso 1 1 calc R U . . .
C21 C 0.2429(3) 0.60074(15) 0.0787(5) 0.0311(12) Uani 1 1 d . . . . .
C22 C 0.2930(4) 0.57024(15) 0.2112(5) 0.0366(14) Uani 1 1 d . . . . .
C23 C 0.3038(3) 0.62569(14) 0.2150(5) 0.0312(12) Uani 1 1 d . . . . .
C24 C 0.3214(4) 0.68492(14) 0.2149(5) 0.0403(16) Uani 1 1 d . . . . .
H24A H 0.274391 0.690534 0.194524 0.048 Uiso 1 1 calc R U . . .
H24B H 0.342011 0.684668 0.151676 0.048 Uiso 1 1 calc R U . . .
C25 C 0.3543(3) 0.71051(14) 0.2884(5) 0.0312(12) Uani 1 1 d . . . . .
B41 B 0.1317(4) 0.71557(19) -0.1981(6) 0.0401(17) Uani 1 1 d . . . . .
H41X H 0.117169 0.740153 -0.233681 0.048 Uiso 1 1 calc R U . . .
B42 B 0.1901(4) 0.71179(18) -0.0816(6) 0.0385(16) Uani 1 1 d . . . . .
H42X H 0.213758 0.734044 -0.040648 0.046 Uiso 1 1 calc R U . . .
B43 B 0.1387(4) 0.6803(2) -0.2743(6) 0.0411(17) Uani 1 1 d . . . . .
H43X H 0.129311 0.681404 -0.360772 0.049 Uiso 1 1 calc R U . . .
B44 B 0.0746(4) 0.6829(2) -0.2005(7) 0.0428(17) Uani 1 1 d . . . . .
H44X H 0.021920 0.685758 -0.237375 0.051 Uiso 1 1 calc R U . . .
B45 B 0.2334(4) 0.67453(17) -0.0869(6) 0.0355(15) Uani 1 1 d . . . . .
H45X H 0.286325 0.671832 -0.051182 0.043 Uiso 1 1 calc R U . . .
B46 B 0.2017(4) 0.65510(19) -0.2049(6) 0.0376(16) Uani 1 1 d . . . . .
H46X H 0.233857 0.639570 -0.246680 0.045 Uiso 1 1 calc R U . . .
B47 B 0.1186(4) 0.6453(2) -0.2038(6) 0.0390(16) Uani 1 1 d . . . . .
H47X H 0.095541 0.622750 -0.243888 0.047 Uiso 1 1 calc R U . . .
B48 B 0.0973(4) 0.65967(19) -0.0851(6) 0.0355(15) Uani 1 1 d . . . . .
H48X H 0.058992 0.647476 -0.046310 0.043 Uiso 1 1 calc R U . . .
B49 B 0.1692(4) 0.67722(17) -0.0124(6) 0.0337(14) Uani 1 1 d . . . . .
H49X H 0.178675 0.676411 0.074157 0.040 Uiso 1 1 calc R U . . .
B50 B 0.1758(4) 0.64207(16) -0.0883(5) 0.0315(13) Uani 1 1 d . . . . .
C26 C 0.2129(9) 0.4712(4) -0.0015(13) 0.065(3) Uiso 0.605(9) 1 d D . P A 1
H26 H 0.188254 0.474166 -0.083674 0.077 Uiso 0.605(9) 1 calc R U P A 1
C27 C 0.2927(8) 0.4312(4) 0.1502(12) 0.070(3) Uiso 0.605(9) 1 d D . P A 1
H27 H 0.322746 0.408382 0.170616 0.084 Uiso 0.605(9) 1 calc R U P A 1
B51 B 0.2245(8) 0.4315(4) 0.0538(13) 0.060(3) Uiso 0.605(9) 1 d D . P A 1
H51X H 0.208950 0.408711 0.008151 0.071 Uiso 0.605(9) 1 calc R U P A 1
B52 B 0.2882(8) 0.4547(3) 0.0339(10) 0.043(3) Uiso 0.605(9) 1 d D . P A 1
H52X H 0.317643 0.447152 -0.026857 0.052 Uiso 0.605(9) 1 calc R U P A 1
B53 B 0.1737(8) 0.4597(4) 0.0940(15) 0.060(4) Uiso 0.605(9) 1 d D . P A 1
H53X H 0.119362 0.455371 0.076507 0.071 Uiso 0.605(9) 1 calc R U P A 1
B54 B 0.2191(9) 0.4360(4) 0.1822(13) 0.056(3) Uiso 0.605(9) 1 d D . P A 1
H54X H 0.197170 0.415514 0.222695 0.067 Uiso 0.605(9) 1 calc R U P A 1
B55 B 0.2752(8) 0.4968(3) 0.0522(10) 0.041(2) Uiso 0.605(9) 1 d D . P A 1
H55X H 0.294100 0.517252 0.007574 0.049 Uiso 0.605(9) 1 calc R U P A 1
B56 B 0.2024(8) 0.5006(4) 0.0885(14) 0.054(3) Uiso 0.605(9) 1 d D . P A 1
H56X H 0.171773 0.523162 0.067632 0.065 Uiso 0.605(9) 1 calc R U P A 1
B57 B 0.2063(10) 0.4771(5) 0.2156(16) 0.065(4) Uiso 0.605(9) 1 d D . P A 1
H57X H 0.177507 0.484419 0.277571 0.078 Uiso 0.605(9) 1 calc R U P A 1
B58 B 0.2813(7) 0.4605(3) 0.2466(8) 0.031(2) Uiso 0.605(9) 1 d D . P A 1
H58X H 0.303553 0.457394 0.329776 0.038 Uiso 0.605(9) 1 calc R U P A 1
B59 B 0.3282(8) 0.4712(4) 0.1458(14) 0.059(3) Uiso 0.605(9) 1 d D . P A 1
H59X H 0.382869 0.474477 0.160534 0.071 Uiso 0.605(9) 1 calc R U P A 1
B60 B 0.2730(6) 0.4998(3) 0.1889(10) 0.0365(18) Uiso 0.605(9) 1 d D . P A 1
C26F C 0.1857(11) 0.4684(5) 0.0387(18) 0.065(3) Uiso 0.395(9) 1 d D . P A 2
H26F H 0.144417 0.470522 -0.027931 0.077 Uiso 0.395(9) 1 calc R U P A 2
C27F C 0.3035(10) 0.4323(5) 0.1273(17) 0.070(3) Uiso 0.395(9) 1 d D . P A 2
H27F H 0.339593 0.412088 0.120149 0.084 Uiso 0.395(9) 1 calc R U P A 2
B51F B 0.2147(10) 0.4293(5) 0.0825(18) 0.060(3) Uiso 0.395(9) 1 d D . P A 2
H51Y H 0.191006 0.406346 0.046513 0.071 Uiso 0.395(9) 1 calc R U P A 2
B52F B 0.2620(11) 0.4558(4) 0.0307(13) 0.043(3) Uiso 0.395(9) 1 d D . P A 2
H52Y H 0.272881 0.449671 -0.048091 0.052 Uiso 0.395(9) 1 calc R U P A 2
B53F B 0.1778(10) 0.4536(5) 0.157(2) 0.060(4) Uiso 0.395(9) 1 d D . P A 2
H53Y H 0.128677 0.446524 0.176296 0.071 Uiso 0.395(9) 1 calc R U P A 2
B54F B 0.2477(13) 0.4323(5) 0.2050(16) 0.056(3) Uiso 0.395(9) 1 d D . P A 2
H54Y H 0.246361 0.409501 0.252753 0.067 Uiso 0.395(9) 1 calc R U P A 2
B55F B 0.2474(11) 0.4968(4) 0.0586(14) 0.041(2) Uiso 0.395(9) 1 d D . P A 2
H55Y H 0.247189 0.518660 0.006113 0.049 Uiso 0.395(9) 1 calc R U P A 2
B56F B 0.1937(10) 0.4968(5) 0.136(2) 0.054(3) Uiso 0.395(9) 1 d D . P A 2
H56Y H 0.158088 0.517640 0.137819 0.065 Uiso 0.395(9) 1 calc R U P A 2
B57F B 0.2365(14) 0.4717(6) 0.2544(18) 0.065(4) Uiso 0.395(9) 1 d D . P A 2
H57Y H 0.227169 0.476727 0.334743 0.078 Uiso 0.395(9) 1 calc R U P A 2
B58F B 0.3095(9) 0.4595(4) 0.2364(12) 0.031(2) Uiso 0.395(9) 1 d D . P A 2
H58Y H 0.348424 0.456592 0.306095 0.038 Uiso 0.395(9) 1 calc R U P A 2
B59F B 0.3241(10) 0.4743(5) 0.1124(19) 0.059(3) Uiso 0.395(9) 1 d D . P A 2
H59Y H 0.373564 0.481047 0.094045 0.071 Uiso 0.395(9) 1 calc R U P A 2
B60F B 0.2832(9) 0.4987(4) 0.1897(13) 0.0365(18) Uiso 0.395(9) 1 d D . P A 2
Cl1 Cl 0.30288(19) 0.72232(6) 0.5893(4) 0.0786(14) Uani 0.858(8) 1 d D . P B 1
Cl2 Cl 0.2642(4) 0.65709(17) 0.5189(6) 0.062(2) Uani 0.858(8) 1 d D . P B 1
Cl3 Cl 0.36212(13) 0.66656(9) 0.70057(19) 0.0597(10) Uani 0.858(8) 1 d D . P B 1
C28 C 0.3287(5) 0.6818(2) 0.5768(7) 0.0405(18) Uani 0.858(8) 1 d D . P B 1
H28 H 0.363890 0.681713 0.532484 0.049 Uiso 0.858(8) 1 calc R U P B 1
Cl1F Cl 0.2866(10) 0.7255(5) 0.5206(19) 0.072(6) Uiso 0.142(8) 1 d D . P B 2
Cl2F Cl 0.2637(13) 0.6553(5) 0.5260(19) 0.021(4) Uiso 0.142(8) 1 d D . P B 2
Cl3F Cl 0.3499(7) 0.6883(5) 0.6887(11) 0.052(4) Uiso 0.142(8) 1 d D . P B 2
C28F C 0.321(2) 0.6871(7) 0.552(2) 0.0405(18) Uani 0.142(8) 1 d D . P B 2
H28F H 0.359130 0.683306 0.514278 0.049 Uiso 0.142(8) 1 calc R U P B 2
Cl4 Cl 0.49248(14) 0.65062(6) 0.2648(2) 0.0613(9) Uani 0.913(7) 1 d D . P C 1
Cl5 Cl 0.58957(14) 0.65076(8) 0.4463(2) 0.0704(9) Uani 0.913(7) 1 d D . P C 1
Cl6 Cl 0.54392(18) 0.71277(5) 0.3530(3) 0.0636(9) Uani 0.913(7) 1 d D . P C 1
C29 C 0.5221(5) 0.6721(2) 0.3789(7) 0.0447(19) Uani 0.913(7) 1 d D . P C 1
H29 H 0.486723 0.672834 0.422721 0.054 Uiso 0.913(7) 1 calc R U P C 1
Cl4F Cl 0.5350(17) 0.6411(7) 0.323(3) 0.074(9) Uiso 0.087(7) 1 d D . P C 2
Cl5F Cl 0.613(3) 0.6791(15) 0.468(4) 0.15(2) Uiso 0.087(7) 1 d D . P C 2
Cl6F Cl 0.5228(15) 0.7109(7) 0.303(3) 0.059(8) Uiso 0.087(7) 1 d D . P C 2
C29F C 0.535(3) 0.6783(9) 0.392(3) 0.0447(19) Uani 0.087(7) 1 d D . P C 2
H29F H 0.500048 0.678121 0.437003 0.054 Uiso 0.087(7) 1 calc R U P C 2
Cl7 Cl 0.7841(7) 0.5470(4) 1.0632(14) 0.086(2) Uiso 0.273(10) 1 d D . P D 1
Cl8 Cl 0.9111(9) 0.5149(5) 1.0954(17) 0.110(4) Uiso 0.273(10) 1 d D . P D 1
Cl9 Cl 0.8483(6) 0.5357(3) 1.2641(10) 0.078(4) Uiso 0.273(10) 1 d D . P D 1
C30 C 0.8613(12) 0.5448(7) 1.1364(17) 0.065(9) Uiso 0.273(10) 1 d D . P D 1
H30 H 0.883337 0.566820 1.135855 0.079 Uiso 0.273(10) 1 calc R U P D 1
Cl7F Cl 0.7953(6) 0.5416(3) 0.9943(10) 0.086(2) Uiso 0.320(9) 1 d D . P E 2
Cl8F Cl 0.8979(7) 0.5134(3) 1.1475(11) 0.104(4) Uiso 0.320(9) 1 d D . P E 2
Cl9F Cl 0.8720(6) 0.4925(3) 0.9299(9) 0.100(4) Uiso 0.320(9) 1 d D . P E 2
C30F C 0.8747(14) 0.5265(8) 1.0192(18) 0.12(2) Uiso 0.320(9) 1 d D . P E 2
H30F H 0.906091 0.543643 1.002144 0.149 Uiso 0.320(9) 1 calc R U P E 2
Cl7G Cl 0.8289(11) 0.5086(6) 0.9410(16) 0.142(8) Uiso 0.248(9) 1 d D . P F 3
Cl8G Cl 0.9365(9) 0.5061(5) 1.1036(15) 0.110(4) Uiso 0.248(9) 1 d D . P F 3
Cl9G Cl 0.8186(18) 0.5419(9) 1.129(3) 0.207(14) Uiso 0.248(9) 1 d D . P F 3
C30G C 0.8731(14) 0.5312(8) 1.040(2) 0.079(15) Uiso 0.248(9) 1 d D . P F 3
H30G H 0.891553 0.551580 1.012634 0.094 Uiso 0.248(9) 1 calc R U P F 3
Cl7H Cl 0.7837(12) 0.5462(7) 1.022(3) 0.086(2) Uiso 0.158(11) 1 d D . P G 4
Cl8H Cl 0.8623(13) 0.5308(6) 1.211(2) 0.101(9) Uiso 0.158(11) 1 d D . P G 4
Cl9H Cl 0.9004(15) 0.5084(8) 1.022(3) 0.126(12) Uiso 0.158(11) 1 d D . P G 4
C30H C 0.8628(17) 0.5411(10) 1.082(3) 0.08(2) Uiso 0.158(11) 1 d D . P G 4
H30H H 0.888047 0.561999 1.078537 0.098 Uiso 0.158(11) 1 calc R U P G 4
Cl10 Cl 0.5515(13) 1.0032(5) 0.3351(18) 0.173(4) Uiso 0.342(6) 1 d D . P H 1
Cl11 Cl 0.5138(6) 0.9379(3) 0.3401(10) 0.1103(16) Uiso 0.342(6) 1 d D . P H 1
Cl12 Cl 0.5399(13) 0.9723(6) 0.5366(15) 0.203(10) Uiso 0.342(6) 1 d D . P H 1
C31 C 0.5554(16) 0.9690(6) 0.4115(17) 0.078(9) Uiso 0.342(6) 1 d D . P H 1
H31 H 0.602527 0.962099 0.419815 0.094 Uiso 0.342(6) 1 calc R U P H 1
Cl60 Cl 0.5313(6) 1.0030(3) 0.3749(10) 0.173(4) Uiso 0.658(6) 1 d D . P H 2
Cl62 Cl 0.5324(5) 0.9522(3) 0.2134(8) 0.162(3) Uiso 0.658(6) 1 d D . P H 2
Cl61 Cl 0.5198(3) 0.93454(16) 0.4199(6) 0.1103(16) Uiso 0.658(6) 1 d D . P H 2
C31F C 0.5561(14) 0.9634(5) 0.3408(15) 0.138(10) Uiso 0.658(6) 1 d D . P H 2
H31F H 0.605017 0.961787 0.358339 0.165 Uiso 0.658(6) 1 calc R U P H 2
Cl13 Cl 0.3854(8) 0.7833(4) 0.9542(12) 0.189(6) Uiso 0.511(10) 1 d D . P I 1
Cl14 Cl 0.4278(8) 0.7140(3) 0.9990(12) 0.170(5) Uiso 0.511(10) 1 d D . P I 1
Cl15 Cl 0.5161(7) 0.7623(4) 1.0554(12) 0.179(6) Uiso 0.511(10) 1 d D . P I 1
C32 C 0.4277(8) 0.7554(4) 1.0384(14) 0.059(4) Uiso 0.511(10) 1 d D . P I 1
H32 H 0.412416 0.756865 1.106819 0.071 Uiso 0.511(10) 1 calc R U P I 1
Cl63 Cl 0.3786(10) 0.7343(6) 0.9235(19) 0.209(11) Uiso 0.349(11) 1 d D . P J 2
Cl64 Cl 0.4811(8) 0.7274(5) 1.0969(12) 0.130(5) Uiso 0.349(11) 1 d D . P J 2
Cl65 Cl 0.4519(16) 0.7871(5) 0.987(2) 0.238(13) Uiso 0.349(11) 1 d D . P J 2
C32F C 0.4623(9) 0.7415(5) 0.9672(13) 0.040 Uiso 0.349(11) 1 d D U P J 2
H32F H 0.493407 0.734936 0.919681 0.048 Uiso 0.349(11) 1 calc R U P J 2
Cl73 Cl 0.4096(11) 0.7584(6) 0.9057(17) 0.088(8) Uiso 0.139(10) 1 d D . P K 3
Cl74 Cl 0.4982(11) 0.7789(5) 1.0634(16) 0.075(7) Uiso 0.139(10) 1 d D . P K 3
Cl75 Cl 0.4623(13) 0.7149(6) 1.071(2) 0.082(7) Uiso 0.139(10) 1 d D . P K 3
C32G C 0.4846(15) 0.7444(7) 0.979(2) 0.040 Uiso 0.139(10) 1 d D U P K 3
H32G H 0.520708 0.738080 0.939788 0.048 Uiso 0.139(10) 1 calc R U P K 3
Cl16 Cl 0.4340(6) 0.6468(3) 0.9717(11) 0.095(4) Uiso 0.368(11) 1 d D . P L 1
Cl17 Cl 0.4486(4) 0.5836(2) 0.8720(6) 0.060(2) Uiso 0.368(11) 1 d D . P L 1
Cl18 Cl 0.4029(5) 0.5889(3) 1.0718(8) 0.0783(18) Uiso 0.368(11) 1 d D . P L 1
C33 C 0.4028(14) 0.6075(5) 0.9492(15) 0.058(9) Uiso 0.368(11) 1 d D . P L 1
H33 H 0.356357 0.609178 0.912827 0.069 Uiso 0.368(11) 1 calc R U P L 1
Cl66 Cl 0.4800(8) 0.6312(4) 1.0285(12) 0.139(5) Uiso 0.381(8) 1 d D . P M 2
Cl67 Cl 0.4013(6) 0.6146(3) 0.8424(9) 0.119(4) Uiso 0.381(8) 1 d D . P M 2
Cl68 Cl 0.3972(5) 0.5717(3) 1.0243(8) 0.0783(18) Uiso 0.381(8) 1 d D . P M 2
C33F C 0.4447(15) 0.5978(7) 0.9576(18) 0.129(16) Uiso 0.381(8) 1 d D . P M 2
H33F H 0.481382 0.584227 0.938423 0.154 Uiso 0.381(8) 1 calc R U P M 2
Cl86 Cl 0.3901(5) 0.5767(3) 1.0440(9) 0.045(3) Uiso 0.249(13) 1 d D . P N 3
Cl87 Cl 0.4355(6) 0.5944(4) 0.8523(9) 0.064(3) Uiso 0.249(13) 1 d D . P N 3
Cl88 Cl 0.4263(8) 0.6413(4) 1.0026(13) 0.081(4) Uiso 0.249(13) 1 d D . P N 3
C33G C 0.3906(15) 0.6044(5) 0.9481(16) 0.046(10) Uiso 0.249(13) 1 d D . P N 3
H33G H 0.344200 0.608962 0.915432 0.055 Uiso 0.249(13) 1 calc R U P N 3
O7 O 0.6179(7) 0.7594(3) 0.6203(11) 0.055(4) Uiso 0.50(2) 1 d D . P O 1
C34 C 0.6682(11) 0.7104(5) 0.6487(19) 0.060(5) Uiso 0.50(2) 1 d D . P O 1
H34A H 0.698491 0.699461 0.703551 0.090 Uiso 0.50(2) 1 calc R U P O 1
H34B H 0.627036 0.697895 0.634516 0.090 Uiso 0.50(2) 1 calc R U P O 1
H34C H 0.688124 0.711556 0.585801 0.090 Uiso 0.50(2) 1 calc R U P O 1
C35 C 0.6545(8) 0.7437(4) 0.6816(14) 0.041(4) Uiso 0.50(2) 1 d D . P O 1
C36 C 0.6829(13) 0.7553(6) 0.789(2) 0.073(6) Uiso 0.50(2) 1 d D . P O 1
H36A H 0.711542 0.738084 0.824797 0.110 Uiso 0.50(2) 1 calc R U P O 1
H36B H 0.708500 0.775481 0.785048 0.110 Uiso 0.50(2) 1 calc R U P O 1
H36C H 0.647110 0.759797 0.828357 0.110 Uiso 0.50(2) 1 calc R U P O 1
O7F O 0.6437(8) 0.7684(4) 0.6698(14) 0.072(5) Uiso 0.50(2) 1 d D . P O 2
C34F C 0.6796(16) 0.7153(6) 0.689(3) 0.091(9) Uiso 0.50(2) 1 d D . P O 2
H34D H 0.705398 0.701983 0.743424 0.136 Uiso 0.50(2) 1 calc R U P O 2
H34E H 0.635684 0.705584 0.670206 0.136 Uiso 0.50(2) 1 calc R U P O 2
H34F H 0.701591 0.715621 0.628022 0.136 Uiso 0.50(2) 1 calc R U P O 2
C35F C 0.6736(11) 0.7489(5) 0.726(2) 0.063(5) Uiso 0.50(2) 1 d D . P O 2
C36F C 0.704(2) 0.7531(9) 0.841(3) 0.122(12) Uiso 0.50(2) 1 d D . P O 2
H36D H 0.725537 0.732594 0.866917 0.184 Uiso 0.50(2) 1 calc R U P O 2
H36E H 0.735830 0.771134 0.848160 0.184 Uiso 0.50(2) 1 calc R U P O 2
H36F H 0.668779 0.758318 0.881124 0.184 Uiso 0.50(2) 1 calc R U P O 2

loop_
_atom_site_aniso_label
_atom_site_aniso_U_11
_atom_site_aniso_U_22
_atom_site_aniso_U_33
_atom_site_aniso_U_23
_atom_site_aniso_U_13
_atom_site_aniso_U_12
S1 0.0877(14) 0.0216(7) 0.0259(7) -0.0002(6) -0.0146(8) 0.0123(8)
S2 0.0445(8) 0.0208(6) 0.0328(7) -0.0026(5) -0.0091(6) 0.0046(6)
O1 0.037(2) 0.0199(18) 0.0264(19) 0.0008(15) -0.0016(16) 0.0024(15)
O2 0.088(4) 0.020(2) 0.038(3) -0.0033(18) -0.021(3) 0.002(2)
N1 0.055(3) 0.019(2) 0.023(2) -0.0001(17) -0.003(2) 0.005(2)
N2 0.051(3) 0.020(2) 0.027(2) -0.0003(18) -0.005(2) 0.005(2)
N3 0.034(3) 0.024(2) 0.021(2) -0.0015(17) -0.0023(18) 0.0008(18)
N4 0.044(3) 0.021(2) 0.026(2) -0.0012(18) -0.009(2) 0.004(2)
C1 0.061(5) 0.037(3) 0.039(4) 0.006(3) 0.014(3) 0.004(3)
C2 0.070(5) 0.033(3) 0.040(4) -0.011(3) 0.020(3) -0.006(3)
C3 0.050(4) 0.020(2) 0.024(3) -0.001(2) -0.002(2) 0.008(2)
C4 0.034(3) 0.025(3) 0.023(2) 0.000(2) 0.001(2) 0.005(2)
C5 0.037(3) 0.020(2) 0.022(2) 0.0014(19) 0.002(2) 0.005(2)
C6 0.063(4) 0.024(3) 0.026(3) -0.003(2) -0.011(3) 0.004(3)
C7 0.053(4) 0.021(3) 0.024(3) 0.001(2) -0.004(2) -0.002(2)
C8 0.029(3) 0.044(3) 0.032(3) 0.002(3) 0.004(2) 0.000(2)
C9 0.035(3) 0.051(4) 0.025(3) 0.004(3) 0.005(2) -0.007(3)
B1 0.055(5) 0.023(3) 0.047(4) 0.001(3) 0.003(4) -0.001(3)
B2 0.070(6) 0.034(4) 0.032(4) 0.004(3) 0.004(4) 0.001(4)
B3 0.075(6) 0.030(4) 0.039(4) 0.008(3) 0.002(4) -0.002(4)
B4 0.052(5) 0.027(4) 0.077(6) -0.010(4) 0.004(5) 0.007(3)
B5 0.061(5) 0.030(4) 0.037(4) -0.001(3) 0.000(4) 0.014(3)
B6 0.084(6) 0.033(4) 0.027(3) 0.003(3) 0.011(4) 0.010(4)
B7 0.070(6) 0.026(3) 0.040(4) 0.009(3) -0.011(4) 0.004(3)
B8 0.051(5) 0.033(4) 0.052(5) -0.012(3) 0.008(4) 0.001(3)
B9 0.064(5) 0.023(3) 0.026(3) -0.002(2) 0.001(3) -0.004(3)
B10 0.068(5) 0.021(3) 0.021(3) -0.001(2) 0.000(3) 0.010(3)
B11 0.031(3) 0.040(4) 0.030(3) 0.004(3) -0.005(3) -0.002(3)
B12 0.042(4) 0.037(4) 0.031(3) 0.008(3) 0.004(3) 0.003(3)
B13 0.032(3) 0.035(4) 0.043(4) 0.003(3) -0.006(3) -0.008(3)
B14 0.042(4) 0.047(4) 0.032(4) -0.009(3) 0.004(3) -0.002(3)
B15 0.033(3) 0.029(3) 0.026(3) 0.004(2) 0.002(2) 0.005(2)
B16 0.027(3) 0.032(3) 0.034(3) 0.011(3) 0.003(3) -0.002(2)
B17 0.035(3) 0.025(3) 0.034(3) -0.004(2) -0.003(3) 0.000(2)
B18 0.031(3) 0.044(4) 0.029(3) -0.004(3) 0.005(3) 0.000(3)
B19 0.047(4) 0.028(3) 0.031(3) 0.004(3) 0.006(3) -0.007(3)
B20 0.023(3) 0.026(3) 0.030(3) 0.000(2) 0.004(2) 0.004(2)
S3 0.0408(8) 0.0187(6) 0.0294(7) -0.0016(5) -0.0064(6) 0.0029(5)
S4 0.0544(10) 0.0221(6) 0.0258(7) -0.0012(5) -0.0046(6) 0.0062(6)
O3 0.036(2) 0.0215(18) 0.028(2) 0.0002(15) 0.0023(17) 0.0051(16)
O4 0.052(3) 0.0196(19) 0.025(2) 0.0001(15) -0.0066(18) 0.0052(18)
N5 0.028(2) 0.018(2) 0.029(2) -0.0002(17) 0.0003(19) -0.0010(17)
N6 0.034(2) 0.016(2) 0.027(2) 0.0029(17) -0.0020(19) 0.0076(17)
N7 0.030(2) 0.019(2) 0.022(2) 0.0001(16) 0.0022(18) 0.0003(17)
N8 0.036(3) 0.022(2) 0.026(2) -0.0006(17) -0.004(2) 0.0007(18)
C10 0.085(7) 0.073(6) 0.061(6) 0.010(5) -0.032(5) -0.042(6)
C11 0.045(4) 0.056(4) 0.030(3) 0.001(3) -0.002(3) -0.002(3)
C12 0.025(2) 0.020(2) 0.027(3) -0.0019(19) 0.000(2) 0.0025(19)
C13 0.026(3) 0.024(2) 0.022(2) 0.0006(19) 0.000(2) 0.003(2)
C14 0.028(3) 0.021(2) 0.029(3) 0.003(2) 0.002(2) 0.000(2)
C15 0.047(4) 0.024(3) 0.027(3) 0.001(2) -0.007(3) 0.004(2)
C16 0.027(3) 0.022(2) 0.026(3) 0.004(2) -0.002(2) 0.005(2)
C17 0.063(5) 0.037(4) 0.047(4) 0.016(3) 0.008(4) -0.002(3)
C18 0.055(4) 0.033(3) 0.046(4) 0.000(3) -0.007(3) 0.009(3)
B21 0.045(5) 0.086(7) 0.042(5) 0.013(5) -0.018(4) -0.013(5)
B22 0.090(8) 0.040(4) 0.040(4) -0.002(4) -0.025(5) -0.008(5)
B23 0.035(4) 0.071(6) 0.049(5) 0.020(4) -0.007(4) 0.001(4)
B24 0.036(4) 0.080(7) 0.039(4) 0.023(4) -0.006(3) 0.006(4)
B25 0.071(6) 0.031(4) 0.038(4) -0.002(3) -0.014(4) -0.017(4)
B26 0.040(4) 0.053(5) 0.044(4) 0.011(4) -0.007(3) -0.016(4)
B27 0.036(4) 0.049(4) 0.038(4) 0.011(3) 0.008(3) 0.006(3)
B28 0.027(3) 0.038(3) 0.029(3) 0.006(3) 0.000(3) 0.005(3)
B29 0.048(4) 0.036(4) 0.035(4) -0.013(3) -0.005(3) 0.003(3)
B30 0.034(3) 0.023(3) 0.035(3) -0.001(2) -0.005(3) 0.000(2)
B31 0.065(6) 0.034(4) 0.048(5) 0.010(3) -0.013(4) 0.005(4)
B32 0.055(5) 0.026(3) 0.046(4) 0.002(3) -0.002(4) 0.007(3)
B33 0.094(8) 0.051(5) 0.035(4) 0.020(4) 0.002(5) 0.002(5)
B34 0.061(5) 0.031(4) 0.057(5) 0.005(3) -0.021(4) 0.003(4)
B35 0.045(4) 0.030(3) 0.039(4) -0.001(3) 0.002(3) -0.005(3)
B36 0.066(6) 0.045(4) 0.029(3) 0.003(3) 0.015(4) -0.001(4)
B37 0.067(5) 0.034(4) 0.026(3) 0.002(3) -0.012(3) 0.004(3)
B38 0.050(4) 0.028(3) 0.040(4) 0.008(3) 0.003(3) 0.005(3)
B39 0.051(4) 0.023(3) 0.027(3) 0.002(2) 0.005(3) 0.008(3)
B40 0.041(4) 0.020(3) 0.025(3) 0.004(2) -0.002(3) 0.001(2)
S5 0.0475(9) 0.0231(7) 0.0358(8) -0.0049(6) -0.0111(7) -0.0002(6)
S6 0.1185(19) 0.0206(7) 0.0308(8) 0.0036(6) -0.0231(10) -0.0160(9)
O5 0.055(3) 0.023(2) 0.032(2) -0.0023(16) -0.005(2) -0.0061(19)
O6 0.073(3) 0.0155(18) 0.036(2) 0.0015(16) -0.011(2) -0.004(2)
N9 0.043(3) 0.021(2) 0.029(2) -0.0027(18) -0.002(2) -0.004(2)
N10 0.058(4) 0.025(2) 0.029(3) 0.000(2) -0.009(2) -0.008(2)
N11 0.062(4) 0.022(2) 0.025(2) 0.0003(19) -0.005(2) -0.011(2)
N12 0.056(3) 0.020(2) 0.030(3) -0.0025(19) -0.006(2) -0.005(2)
C19 0.045(4) 0.033(3) 0.044(4) -0.001(3) 0.021(3) 0.005(3)
C20 0.041(4) 0.037(3) 0.039(3) 0.002(3) 0.014(3) 0.011(3)
C21 0.038(3) 0.025(3) 0.028(3) -0.007(2) 0.000(2) -0.001(2)
C22 0.062(4) 0.021(3) 0.023(3) 0.000(2) -0.004(3) -0.006(3)
C23 0.044(3) 0.024(3) 0.024(3) -0.002(2) 0.001(2) -0.005(2)
C24 0.063(4) 0.014(2) 0.038(3) -0.003(2) -0.012(3) -0.004(2)
C25 0.040(3) 0.023(3) 0.029(3) -0.001(2) -0.003(2) -0.001(2)
B41 0.055(5) 0.029(3) 0.039(4) 0.004(3) 0.018(3) 0.013(3)
B42 0.047(4) 0.028(3) 0.041(4) -0.003(3) 0.007(3) 0.003(3)
B43 0.054(5) 0.037(4) 0.033(4) 0.005(3) 0.009(3) 0.009(3)
B44 0.041(4) 0.043(4) 0.042(4) 0.005(3) 0.001(3) 0.011(3)
B45 0.036(4) 0.025(3) 0.047(4) -0.006(3) 0.011(3) 0.001(3)
B46 0.042(4) 0.034(4) 0.039(4) -0.002(3) 0.013(3) 0.013(3)
B47 0.037(4) 0.040(4) 0.037(4) 0.002(3) -0.004(3) 0.002(3)
B48 0.031(3) 0.039(4) 0.037(4) 0.007(3) 0.007(3) 0.008(3)
B49 0.039(4) 0.029(3) 0.034(3) -0.004(3) 0.008(3) 0.000(3)
B50 0.036(3) 0.024(3) 0.033(3) -0.002(2) 0.001(3) -0.001(2)
Cl1 0.096(2) 0.0337(12) 0.123(4) -0.0109(14) 0.068(3) 0.0053(12)
Cl2 0.0520(19) 0.065(3) 0.070(3) -0.0056(16) 0.0099(15) -0.0184(14)
Cl3 0.0506(13) 0.087(2) 0.0440(12) -0.0020(12) 0.0143(10) -0.0150(13)
C28 0.042(4) 0.036(4) 0.046(5) -0.009(3) 0.015(4) -0.004(3)
C28F 0.042(4) 0.036(4) 0.046(5) -0.009(3) 0.015(4) -0.004(3)
Cl4 0.0775(18) 0.0563(13) 0.0589(14) -0.0224(11) 0.0373(13) -0.0218(12)
Cl5 0.0579(15) 0.0830(19) 0.0770(18) 0.0033(14) 0.0307(13) 0.0168(13)
Cl6 0.087(2) 0.0359(10) 0.081(2) -0.0149(11) 0.0521(19) -0.0200(11)
C29 0.051(5) 0.040(4) 0.049(4) -0.014(3) 0.028(4) -0.014(3)
C29F 0.051(5) 0.040(4) 0.049(4) -0.014(3) 0.028(4) -0.014(3)

loop_
_atom_type_symbol
_atom_type_description
_atom_type_scat_dispersion_real
_atom_type_scat_dispersion_imag
_atom_type_scat_source
Cl Cl 0.1484 0.1585 'International Tables Vol C Tables 4.2.6.8 and 6.1.1.4'
S S 0.1246 0.1234 'International Tables Vol C Tables 4.2.6.8 and 6.1.1.4'
O O 0.0106 0.0060 'International Tables Vol C Tables 4.2.6.8 and 6.1.1.4'
N N 0.0061 0.0033 'International Tables Vol C Tables 4.2.6.8 and 6.1.1.4'
C C 0.0033 0.0016 'International Tables Vol C Tables 4.2.6.8 and 6.1.1.4'
B B 0.0013 0.0007 'International Tables Vol C Tables 4.2.6.8 and 6.1.1.4'
H H 0.0000 0.0000 'International Tables Vol C Tables 4.2.6.8 and 6.1.1.4'

loop_
_geom_angle_atom_site_label_1
_geom_angle_atom_site_label_2
_geom_angle_atom_site_label_3
_geom_angle
C3 S1 B10 109.2(3)
C4 S2 B20 106.7(3)
C3 N1 C5 113.3(5)
C4 N2 C3 113.3(5)
C4 N3 C5 113.6(5)
C5 N4 C6 122.0(5)
B6 C1 B2 114.7(6)
B6 C1 B3 63.5(5)
B2 C1 B3 115.5(7)
B6 C1 B1 115.1(7)
B2 C1 B1 64.0(5)
B3 C1 B1 62.2(5)
B6 C1 B5 62.5(5)
B2 C1 B5 62.2(5)
B3 C1 B5 115.2(7)
B1 C1 B5 115.2(6)
B1 C2 B2 64.7(5)
B1 C2 B8 114.7(6)
B2 C2 B8 114.2(6)
B1 C2 B4 62.5(5)
B2 C2 B4 115.6(6)
B8 C2 B4 62.4(5)
B1 C2 B9 116.1(6)
B2 C2 B9 61.9(5)
B8 C2 B9 63.1(5)
B4 C2 B9 115.2(6)
N1 C3 N2 127.8(5)
N1 C3 S1 120.9(4)
N2 C3 S1 111.3(4)
N2 C4 N3 127.1(5)
N2 C4 S2 119.7(4)
N3 C4 S2 113.2(4)
N4 C5 N1 118.0(5)
N4 C5 N3 117.1(5)
N1 C5 N3 124.9(5)
N4 C6 C7 109.8(5)
O1 C7 O2 124.2(6)
O1 C7 C6 123.6(5)
O2 C7 C6 112.3(5)
B13 C8 B16 63.7(4)
B13 C8 B11 62.1(4)
B16 C8 B11 115.0(5)
B13 C8 B12 115.2(5)
B16 C8 B12 113.9(5)
B11 C8 B12 64.0(4)
B13 C8 B15 115.5(5)
B16 C8 B15 62.4(4)
B11 C8 B15 115.3(5)
B12 C8 B15 61.8(4)
B12 C9 B19 62.6(4)
B12 C9 B11 64.4(5)
B19 C9 B11 116.2(5)
B12 C9 B18 114.5(5)
B19 C9 B18 63.0(4)
B11 C9 B18 114.1(5)
B12 C9 B14 115.3(5)
B19 C9 B14 115.2(5)
B11 C9 B14 62.1(5)
B18 C9 B14 62.3(5)
C2 B1 C1 99.6(5)
C2 B1 B4 59.7(6)
C1 B1 B4 103.8(6)
C2 B1 B3 104.7(6)
C1 B1 B3 58.4(5)
B4 B1 B3 59.7(6)
C2 B1 B2 57.9(5)
C1 B1 B2 57.3(4)
B4 B1 B2 107.9(6)
B3 B1 B2 106.9(6)
C1 B2 C2 100.1(6)
C1 B2 B9 104.9(6)
C2 B2 B9 59.9(5)
C1 B2 B5 59.6(5)
C2 B2 B5 104.5(6)
B9 B2 B5 59.2(5)
C1 B2 B1 58.7(5)
C2 B2 B1 57.4(5)
B9 B2 B1 108.4(7)
B5 B2 B1 108.7(6)
C1 B3 B7 104.2(6)
C1 B3 B4 104.8(6)
B7 B3 B4 60.5(6)
C1 B3 B1 59.4(5)
B7 B3 B1 108.8(6)
B4 B3 B1 60.1(6)
C1 B3 B6 57.3(5)
B7 B3 B6 60.0(6)
B4 B3 B6 107.9(6)
B1 B3 B6 107.7(6)
C2 B4 B3 103.7(6)
C2 B4 B1 57.8(5)
B3 B4 B1 60.2(5)
C2 B4 B7 104.6(5)
B3 B4 B7 59.6(6)
B1 B4 B7 108.1(7)
C2 B4 B8 58.6(5)
B3 B4 B8 107.8(6)
B1 B4 B8 107.7(6)
B7 B4 B8 60.5(5)
C1 B5 B9 104.4(5)
C1 B5 B10 104.4(5)
B9 B5 B10 60.5(5)
C1 B5 B6 57.3(5)
B9 B5 B6 109.2(6)
B10 B5 B6 61.3(5)
C1 B5 B2 58.1(4)
B9 B5 B2 60.1(5)
B10 B5 B2 108.2(6)
B6 B5 B2 106.9(5)
C1 B6 B5 60.2(5)
C1 B6 B7 105.0(6)
B5 B6 B7 108.9(6)
C1 B6 B3 59.1(5)
B5 B6 B3 109.7(6)
B7 B6 B3 59.4(5)
C1 B6 B10 104.9(5)
B5 B6 B10 59.0(5)
B7 B6 B10 61.0(5)
B3 B6 B10 108.2(6)
B3 B7 B6 60.6(6)
B3 B7 B4 59.8(5)
B6 B7 B4 107.8(6)
B3 B7 B8 107.5(6)
B6 B7 B8 106.6(6)
B4 B7 B8 59.9(5)
B3 B7 B10 108.5(6)
B6 B7 B10 60.2(5)
B4 B7 B10 107.2(6)
B8 B7 B10 58.5(4)
C2 B8 B10 104.4(6)
C2 B8 B4 59.0(5)
B10 B8 B4 109.1(7)
C2 B8 B7 104.1(6)
B10 B8 B7 61.3(5)
B4 B8 B7 59.5(5)
C2 B8 B9 58.8(5)
B10 B8 B9 59.4(4)
B4 B8 B9 108.8(6)
B7 B8 B9 108.3(6)
C2 B9 B5 104.4(5)
C2 B9 B2 58.3(5)
B5 B9 B2 60.6(5)
C2 B9 B10 103.7(5)
B5 B9 B10 60.0(5)
B2 B9 B10 108.2(6)
C2 B9 B8 58.2(5)
B5 B9 B8 107.1(6)
B2 B9 B8 107.2(5)
B10 B9 B8 59.1(5)
B5 B10 B8 108.6(5)
B5 B10 B9 59.5(5)
B8 B10 B9 61.5(5)
B5 B10 B6 59.6(5)
B8 B10 B6 106.9(5)
B9 B10 B6 107.0(6)
B5 B10 B7 107.6(6)
B8 B10 B7 60.2(5)
B9 B10 B7 109.1(5)
B6 B10 B7 58.8(5)
B5 B10 S1 128.8(5)
B8 B10 S1 118.6(6)
B9 B10 S1 129.4(5)
B6 B10 S1 118.8(5)
B7 B10 S1 112.1(5)
C8 B11 C9 100.2(5)
C8 B11 B13 58.6(4)
C9 B11 B13 105.1(5)
C8 B11 B14 104.5(5)
C9 B11 B14 59.3(4)
B13 B11 B14 60.3(5)
C8 B11 B12 58.2(4)
C9 B11 B12 57.5(4)
B13 B11 B12 107.5(5)
B14 B11 B12 107.5(5)
C9 B12 C8 100.4(5)
C9 B12 B19 58.9(4)
C8 B12 B19 105.6(5)
C9 B12 B15 105.3(5)
C8 B12 B15 59.7(4)
B19 B12 B15 60.7(4)
C9 B12 B11 58.1(4)
C8 B12 B11 57.8(4)
B19 B12 B11 108.1(5)
B15 B12 B11 108.4(5)
C8 B13 B11 59.3(4)
C8 B13 B14 105.0(5)
B11 B13 B14 60.2(5)
C8 B13 B16 58.3(4)
B11 B13 B16 108.3(5)
B14 B13 B16 107.7(5)
C8 B13 B17 104.5(5)
B11 B13 B17 108.9(5)
B14 B13 B17 60.5(5)
B16 B13 B17 59.4(4)
C9 B14 B11 58.6(4)
C9 B14 B13 103.9(5)
B11 B14 B13 59.5(5)
C9 B14 B18 58.8(4)
B11 B14 B18 108.3(6)
B13 B14 B18 108.1(5)
C9 B14 B17 104.5(5)
B11 B14 B17 108.2(5)
B13 B14 B17 60.4(4)
B18 B14 B17 60.0(4)
C8 B15 B12 58.5(4)
C8 B15 B16 57.8(4)
B12 B15 B16 107.3(5)
C8 B15 B20 103.8(5)
B12 B15 B20 107.8(5)
B16 B15 B20 60.0(4)
C8 B15 B19 103.7(5)
B12 B15 B19 59.5(4)
B16 B15 B19 107.8(5)
B20 B15 B19 60.4(4)
C8 B16 B17 104.9(5)
C8 B16 B15 59.7(4)
B17 B16 B15 108.9(5)
C8 B16 B20 105.4(5)
B17 B16 B20 60.3(4)
B15 B16 B20 60.2(4)
C8 B16 B13 57.9(4)
B17 B16 B13 60.4(4)
B15 B16 B13 108.5(5)
B20 B16 B13 108.4(5)
B16 B17 B18 107.2(5)
B16 B17 B20 60.1(4)
B18 B17 B20 59.7(4)
B16 B17 B13 60.2(4)
B18 B17 B13 106.7(5)
B20 B17 B13 108.1(5)
B16 B17 B14 107.2(5)
B18 B17 B14 59.5(4)
B20 B17 B14 107.6(5)
B13 B17 B14 59.1(4)
C9 B18 B14 58.9(4)
C9 B18 B20 104.6(5)
B14 B18 B20 108.7(5)
C9 B18 B17 105.0(5)
B14 B18 B17 60.5(4)
B20 B18 B17 60.2(4)
C9 B18 B19 58.1(4)
B14 B18 B19 108.3(6)
B20 B18 B19 60.5(4)
B17 B18 B19 108.7(5)
C9 B19 B12 58.5(4)
C9 B19 B15 104.3(5)
B12 B19 B15 59.8(4)
C9 B19 B18 58.9(4)
B12 B19 B18 107.8(5)
B15 B19 B18 107.3(5)
C9 B19 B20 104.4(5)
B12 B19 B20 107.6(5)
B15 B19 B20 59.8(4)
B18 B19 B20 59.5(4)
B18 B20 B16 107.1(5)
B18 B20 B15 107.8(5)
B16 B20 B15 59.8(4)
B18 B20 B17 60.1(4)
B16 B20 B17 59.6(4)
B15 B20 B17 108.1(5)
B18 B20 B19 60.0(4)
B16 B20 B19 107.3(5)
B15 B20 B19 59.8(4)
B17 B20 B19 108.2(5)
B18 B20 S2 118.4(4)
B16 B20 S2 120.6(4)
B15 B20 S2 128.5(4)
B17 B20 S2 113.7(4)
B19 B20 S2 127.4(5)
C12 S3 B30 107.9(3)
C13 S4 B40 105.7(3)
C14 N5 C12 114.3(5)
C13 N6 C12 114.2(4)
C13 N7 C14 114.2(4)
C14 N8 C15 122.6(5)
B22 C10 B23 107.1(7)
B22 C10 B25 62.4(6)
B23 C10 B25 107.7(6)
B22 C10 B26 110.2(6)
B23 C10 B26 59.5(6)
B25 C10 B26 60.5(5)
B22 C10 B21 60.3(6)
B23 C10 B21 59.7(6)
B25 C10 B21 111.1(7)
B26 C10 B21 109.5(7)
B24 C11 B22 112.5(7)
B24 C11 B29 113.2(6)
B22 C11 B29 62.1(5)
B24 C11 B21 62.3(6)
B22 C11 B21 62.0(6)
B29 C11 B21 113.8(6)
B24 C11 B28 62.2(5)
B22 C11 B28 113.1(6)
B29 C11 B28 62.3(4)
B21 C11 B28 114.0(6)
N6 C12 N5 126.3(5)
N6 C12 S3 112.3(4)
N5 C12 S3 121.3(4)
N6 C13 N7 126.5(5)
N6 C13 S4 119.9(4)
N7 C13 S4 113.6(4)
N8 C14 N5 118.3(5)
N8 C14 N7 117.3(5)
N5 C14 N7 124.4(5)
N8 C15 C16 110.1(5)
O3 C16 O4 124.6(5)
O3 C16 C15 123.5(5)
O4 C16 C15 111.9(5)
B31 C17 B32 64.1(6)
B31 C17 B35 116.7(6)
B32 C17 B35 63.0(5)
B31 C17 B33 63.0(6)
B32 C17 B33 115.7(7)
B35 C17 B33 115.2(6)
B31 C17 B36 114.4(7)
B32 C17 B36 114.1(5)
B35 C17 B36 62.5(5)
B33 C17 B36 62.0(6)
B32 C18 B38 115.2(6)
B32 C18 B34 115.7(7)
B38 C18 B34 63.6(5)
B32 C18 B31 63.2(5)
B38 C18 B31 115.2(6)
B34 C18 B31 62.6(6)
B32 C18 B39 63.0(5)
B38 C18 B39 63.1(4)
B34 C18 B39 116.5(6)
B31 C18 B39 115.8(7)
C11 B21 B23 103.5(6)
C11 B21 B22 58.8(6)
B23 B21 B22 105.9(7)
C11 B21 C10 104.3(7)
B23 B21 C10 59.4(7)
B22 B21 C10 59.1(7)
C11 B21 B24 58.4(5)
B23 B21 B24 58.9(6)
B22 B21 B24 106.8(6)
C10 B21 B24 106.7(7)
C11 B22 C10 105.8(8)
C11 B22 B21 59.3(6)
C10 B22 B21 60.6(7)
C11 B22 B29 59.1(5)
C10 B22 B29 108.8(7)
B21 B22 B29 109.1(7)
C11 B22 B25 106.7(6)
C10 B22 B25 59.3(6)
B21 B22 B25 108.8(8)
B29 B22 B25 61.6(5)
B24 B23 B26 111.5(6)
B24 B23 C10 109.6(8)
B26 B23 C10 61.0(6)
B24 B23 B21 61.2(6)
B26 B23 B21 111.7(8)
C10 B23 B21 60.9(7)
B24 B23 B27 61.9(5)
B26 B23 B27 61.5(5)
C10 B23 B27 110.5(6)
B21 B23 B27 112.2(7)
C11 B24 B23 104.9(8)
C11 B24 B21 59.3(6)
B23 B24 B21 59.9(6)
C11 B24 B28 59.9(5)
B23 B24 B28 107.9(6)
B21 B24 B28 109.7(7)
C11 B24 B27 107.1(6)
B23 B24 B27 59.7(5)
B21 B24 B27 109.4(7)
B28 B24 B27 60.9(4)
C10 B25 B26 59.9(6)
C10 B25 B30 107.7(7)
B26 B25 B30 61.0(5)
C10 B25 B22 58.3(6)
B26 B25 B22 106.4(7)
B30 B25 B22 106.3(6)
C10 B25 B29 105.0(6)
B26 B25 B29 107.9(6)
B30 B25 B29 60.2(4)
B22 B25 B29 57.9(5)
B23 B26 C10 59.6(6)
B23 B26 B25 107.0(7)
C10 B26 B25 59.6(6)
B23 B26 B27 59.6(5)
C10 B26 B27 107.8(6)
B25 B26 B27 108.4(6)
B23 B26 B30 105.9(6)
C10 B26 B30 106.5(7)
B25 B26 B30 59.8(5)
B27 B26 B30 59.7(4)
B23 B27 B26 58.9(5)
B23 B27 B24 58.4(5)
B26 B27 B24 106.5(7)
B23 B27 B30 106.3(6)
B26 B27 B30 60.8(5)
B24 B27 B30 106.7(6)
B23 B27 B28 105.5(6)
B26 B27 B28 108.2(6)
B24 B27 B28 59.2(4)
B30 B27 B28 59.9(4)
C11 B28 B24 57.8(5)
C11 B28 B29 58.1(4)
B24 B28 B29 106.3(6)
C11 B28 B30 105.1(5)
B24 B28 B30 107.0(5)
B29 B28 B30 60.9(4)
C11 B28 B27 104.7(5)
B24 B28 B27 59.9(5)
B29 B28 B27 108.0(6)
B30 B28 B27 59.5(4)
C11 B29 B22 58.8(5)
C11 B29 B28 59.6(4)
B22 B29 B28 108.2(6)
C11 B29 B30 105.4(5)
B22 B29 B30 107.3(7)
B28 B29 B30 59.9(4)
C11 B29 B25 105.6(6)
B22 B29 B25 60.5(5)
B28 B29 B25 107.3(6)
B30 B29 B25 58.7(5)
B25 B30 B27 107.7(6)
B25 B30 B28 108.7(5)
B27 B30 B28 60.6(4)
B25 B30 B26 59.2(5)
B27 B30 B26 59.5(5)
B28 B30 B26 107.7(5)
B25 B30 B29 61.1(5)
B27 B30 B29 107.5(5)
B28 B30 B29 59.2(4)
B26 B30 B29 107.2(5)
B25 B30 S3 113.7(5)
B27 B30 S3 127.2(5)
B28 B30 S3 128.1(5)
B26 B30 S3 119.0(5)
B29 B30 S3 120.4(5)
C17 B31 C18 100.6(6)
C17 B31 B33 60.0(6)
C18 B31 B33 104.6(6)
C17 B31 B34 105.8(6)
C18 B31 B34 58.6(5)
B33 B31 B34 60.2(6)
C17 B31 B32 58.7(5)
C18 B31 B32 57.8(5)
B33 B31 B32 109.0(6)
B34 B31 B32 107.8(6)
C18 B32 C17 100.5(6)
C18 B32 B39 59.3(5)
C17 B32 B39 106.0(5)
C18 B32 B35 105.5(6)
C17 B32 B35 59.1(5)
B39 B32 B35 61.2(4)
C18 B32 B31 59.0(5)
C17 B32 B31 57.3(5)
B39 B32 B31 109.3(6)
B35 B32 B31 107.8(6)
C17 B33 B31 57.0(6)
C17 B33 B36 59.2(5)
B31 B33 B36 107.1(7)
C17 B33 B37 104.4(6)
B31 B33 B37 108.0(7)
B36 B33 B37 59.5(5)
C17 B33 B34 103.3(7)
B31 B33 B34 60.1(6)
B36 B33 B34 107.5(6)
B37 B33 B34 60.3(6)
C18 B34 B31 58.8(5)
C18 B34 B33 104.3(7)
B31 B34 B33 59.7(6)
C18 B34 B37 103.9(6)
B31 B34 B37 107.4(7)
B33 B34 B37 59.9(6)
C18 B34 B38 57.8(5)
B31 B34 B38 107.2(6)
B33 B34 B38 107.7(7)
B37 B34 B38 60.1(5)
C17 B35 B40 104.2(6)
C17 B35 B32 57.9(5)
B40 B35 B32 106.9(6)
C17 B35 B36 59.2(5)
B40 B35 B36 59.3(4)
B32 B35 B36 107.2(6)
C17 B35 B39 103.6(6)
B40 B35 B39 59.7(4)
B32 B35 B39 59.4(5)
B36 B35 B39 107.0(6)
C17 B36 B40 104.2(5)
C17 B36 B37 104.6(6)
B40 B36 B37 61.5(5)
C17 B36 B33 58.8(6)
B40 B36 B33 109.5(7)
B37 B36 B33 60.2(6)
C17 B36 B35 58.3(5)
B40 B36 B35 60.2(4)
B37 B36 B35 109.7(6)
B33 B36 B35 108.9(7)
B36 B37 B33 60.2(6)
B36 B37 B34 107.7(6)
B33 B37 B34 59.9(6)
B36 B37 B38 107.0(6)
B33 B37 B38 107.7(6)
B34 B37 B38 60.1(5)
B36 B37 B40 59.2(4)
B33 B37 B40 107.7(6)
B34 B37 B40 107.8(6)
B38 B37 B40 59.8(4)
C18 B38 B39 59.2(4)
C18 B38 B37 104.4(6)
B39 B38 B37 109.2(6)
C18 B38 B34 58.6(5)
B39 B38 B34 109.2(6)
B37 B38 B34 59.8(5)
C18 B38 B40 104.2(6)
B39 B38 B40 60.1(4)
B37 B38 B40 60.5(4)
B34 B38 B40 108.2(6)
C18 B39 B32 57.7(5)
C18 B39 B38 57.7(4)
B32 B39 B38 106.4(5)
C18 B39 B40 103.3(5)
B32 B39 B40 106.5(5)
B38 B39 B40 60.3(4)
C18 B39 B35 102.9(5)
B32 B39 B35 59.4(5)
B38 B39 B35 107.1(5)
B40 B39 B35 59.3(4)
B36 B40 B35 60.5(5)
B36 B40 B39 109.0(5)
B35 B40 B39 61.0(4)
B36 B40 B38 107.0(5)
B35 B40 B38 108.0(5)
B39 B40 B38 59.7(4)
B36 B40 B37 59.3(5)
B35 B40 B37 108.2(5)
B39 B40 B37 108.2(5)
B38 B40 B37 59.7(5)
B36 B40 S4 117.3(5)
B35 B40 S4 126.0(5)
B39 B40 S4 128.3(4)
B38 B40 S4 121.5(5)
B37 B40 S4 114.2(4)
C21 S5 B50 107.8(3)
C22 S6 B60F 109.5(6)
C22 S6 B60 106.4(4)
C21 N9 C23 114.5(5)
C22 N10 C21 114.0(5)
C22 N11 C23 115.0(5)
C23 N12 C24 123.3(5)
B42 C19 B41 63.6(5)
B42 C19 B46 113.2(5)
B41 C19 B46 113.5(6)
B42 C19 B45 62.2(4)
B41 C19 B45 114.9(5)
B46 C19 B45 62.1(4)
B42 C19 B43 114.2(6)
B41 C19 B43 61.8(5)
B46 C19 B43 62.5(5)
B45 C19 B43 114.2(5)
B48 C20 B42 115.0(5)
B48 C20 B41 115.0(5)
B42 C20 B41 63.8(5)
B48 C20 B49 63.1(4)
B42 C20 B49 62.4(4)
B41 C20 B49 115.6(5)
B48 C20 B44 63.0(5)
B42 C20 B44 115.2(5)
B41 C20 B44 62.2(5)
B49 C20 B44 115.3(5)
N9 C21 N10 126.5(6)
N9 C21 S5 122.1(5)
N10 C21 S5 111.4(4)
N11 C22 N10 126.0(6)
N11 C22 S6 113.6(5)
N10 C22 S6 120.3(4)
N12 C23 N11 118.0(6)
N12 C23 N9 118.1(5)
N11 C23 N9 123.9(5)
N12 C24 C25 110.5(5)
O5 C25 O6 124.0(5)
O5 C25 C24 123.5(5)
O6 C25 C24 112.5(5)
C20 B41 C19 100.6(5)
C20 B41 B43 104.8(5)
C19 B41 B43 59.7(5)
C20 B41 B44 59.3(5)
C19 B41 B44 105.5(5)
B43 B41 B44 59.9(5)
C20 B41 B42 57.7(4)
C19 B41 B42 58.0(5)
B43 B41 B42 108.0(5)
B44 B41 B42 107.8(5)
C20 B42 C19 101.6(6)
C20 B42 B49 59.4(4)
C19 B42 B49 106.0(5)
C20 B42 B45 105.4(5)
C19 B42 B45 59.4(4)
B49 B42 B45 60.4(4)
C20 B42 B41 58.5(4)
C19 B42 B41 58.4(4)
B49 B42 B41 108.7(6)
B45 B42 B41 108.3(5)
C19 B43 B41 58.4(5)
C19 B43 B44 104.7(6)
B41 B43 B44 60.2(5)
C19 B43 B47 103.8(5)
B41 B43 B47 107.8(6)
B44 B43 B47 60.3(5)
C19 B43 B46 58.2(4)
B41 B43 B46 107.2(6)
B44 B43 B46 107.7(5)
B47 B43 B46 59.3(4)
C20 B44 B43 104.1(6)
C20 B44 B41 58.4(5)
B43 B44 B41 59.9(5)
C20 B44 B47 103.2(5)
B43 B44 B47 60.3(5)
B41 B44 B47 107.5(6)
C20 B44 B48 57.6(4)
B43 B44 B48 108.5(5)
B41 B44 B48 107.3(6)
B47 B44 B48 60.1(4)
C19 B45 B42 58.4(4)
C19 B45 B46 58.8(4)
B42 B45 B46 107.4(6)
C19 B45 B50 105.0(5)
B42 B45 B50 107.0(5)
B46 B45 B50 60.4(4)
C19 B45 B49 104.7(5)
B42 B45 B49 59.7(4)
B46 B45 B49 107.8(5)
B50 B45 B49 59.4(4)
C19 B46 B47 105.5(5)
C19 B46 B45 59.2(4)
B47 B46 B45 108.5(5)
C19 B46 B50 104.9(5)
B47 B46 B50 59.9(4)
B45 B46 B50 60.0(4)
C19 B46 B43 59.3(5)
B47 B46 B43 60.3(5)
B45 B46 B43 109.1(5)
B50 B46 B43 108.3(5)
B46 B47 B50 60.6(4)
B46 B47 B43 60.4(5)
B50 B47 B43 109.0(6)
B46 B47 B44 107.9(6)
B50 B47 B44 108.3(6)
B43 B47 B44 59.4(5)
B46 B47 B48 108.1(6)
B50 B47 B48 60.0(4)
B43 B47 B48 107.7(6)
B44 B47 B48 59.9(4)
C20 B48 B50 104.1(5)
C20 B48 B49 59.0(4)
B50 B48 B49 59.2(4)
C20 B48 B44 59.4(4)
B50 B48 B44 107.9(5)
B49 B48 B44 109.0(6)
C20 B48 B47 104.4(5)
B50 B48 B47 59.5(4)
B49 B48 B47 107.2(5)
B44 B48 B47 59.9(4)
C20 B49 B50 104.0(5)
C20 B49 B42 58.2(4)
B50 B49 B42 107.8(5)
C20 B49 B45 104.1(5)
B50 B49 B45 60.3(4)
B42 B49 B45 59.9(4)
C20 B49 B48 57.8(4)
B50 B49 B48 60.4(4)
B42 B49 B48 107.2(5)
B45 B49 B48 108.3(5)
B49 B50 B47 108.9(5)
B49 B50 B45 60.3(4)
B47 B50 B45 107.9(5)
B49 B50 B48 60.4(4)
B47 B50 B48 60.5(4)
B45 B50 B48 108.4(5)
B49 B50 B46 107.9(5)
B47 B50 B46 59.5(4)
B45 B50 B46 59.6(4)
B48 B50 B46 107.6(5)
B49 B50 S5 128.2(5)
B47 B50 S5 114.4(4)
B45 B50 S5 125.8(5)
B48 B50 S5 121.2(5)
B46 B50 S5 117.8(4)
B53 C26 B52 102.7(11)
B53 C26 B55 106.5(11)
B52 C26 B55 61.9(9)
B53 C26 B56 63.0(10)
B52 C26 B56 107.4(11)
B55 C26 B56 57.7(9)
B53 C26 B51 59.0(10)
B52 C26 B51 57.9(8)
B55 C26 B51 109.9(11)
B56 C26 B51 111.9(12)
B54 C27 B51 60.9(10)
B54 C27 B58 60.4(9)
B51 C27 B58 109.1(11)
B54 C27 B59 107.4(11)
B51 C27 B59 105.0(11)
B58 C27 B59 61.1(8)
B54 C27 B52 103.3(12)
B51 C27 B52 56.6(9)
B58 C27 B52 104.7(9)
B59 C27 B52 56.8(8)
B52 B51 B53 102.3(11)
B52 B51 B54 105.8(11)
B53 B51 B54 58.6(11)
B52 B51 C27 63.4(9)
B53 B51 C27 104.5(12)
B54 B51 C27 57.3(10)
B52 B51 C26 58.7(9)
B53 B51 C26 57.6(9)
B54 B51 C26 106.3(11)
C27 B51 C26 110.4(11)
B51 B52 C26 63.4(9)
B51 B52 B59 111.7(10)
C26 B52 B59 112.4(10)
B51 B52 B55 112.7(11)
C26 B52 B55 59.8(9)
B59 B52 B55 64.1(8)
B51 B52 C27 60.0(8)
C26 B52 C27 111.4(11)
B59 B52 C27 61.5(8)
B55 B52 C27 113.1(9)
C26 B53 B54 113.4(12)
C26 B53 B51 63.5(10)
B54 B53 B51 61.5(9)
C26 B53 B56 59.9(10)
B54 B53 B56 114.4(12)
B51 B53 B56 113.1(13)
C26 B53 B57 113.9(12)
B54 B53 B57 61.1(10)
B51 B53 B57 112.7(13)
B56 B53 B57 65.3(10)
C27 B54 B53 109.1(12)
C27 B54 B51 61.9(9)
B53 B54 B51 59.9(10)
C27 B54 B58 63.4(9)
B53 B54 B58 107.3(11)
B51 B54 B58 112.2(11)
C27 B54 B57 111.1(11)
B53 B54 B57 62.5(11)
B51 B54 B57 112.5(13)
B58 B54 B57 57.5(9)
B56 B55 C26 61.2(9)
B56 B55 B52 107.2(10)
C26 B55 B52 58.2(8)
B56 B55 B60 62.5(8)
C26 B55 B60 108.1(10)
B52 B55 B60 103.3(8)
B56 B55 B59 109.3(10)
C26 B55 B59 105.0(9)
B52 B55 B59 56.6(8)
B60 B55 B59 58.7(7)
B55 B56 C26 61.1(9)
B55 B56 B53 104.5(11)
C26 B56 B53 57.0(9)
B55 B56 B60 62.9(8)
C26 B56 B60 108.3(11)
B53 B56 B60 100.9(11)
B55 B56 B57 107.1(11)
C26 B56 B57 105.2(11)
B53 B56 B57 57.5(10)
B60 B56 B57 55.8(8)
B58 B57 B60 62.0(8)
B58 B57 B54 60.6(10)
B60 B57 B54 107.2(11)
B58 B57 B53 104.9(11)
B60 B57 B53 103.1(12)
B54 B57 B53 56.4(10)
B58 B57 B56 108.5(11)
B60 B57 B56 58.8(8)
B54 B57 B56 104.0(11)
B53 B57 B56 57.2(10)
B57 B58 B54 61.9(9)
B57 B58 B60 60.7(8)
B54 B58 B60 107.3(9)
B57 B58 C27 108.6(10)
B54 B58 C27 56.1(8)
B60 B58 C27 108.3(8)
B57 B58 B59 108.0(10)
B54 B58 B59 102.9(9)
B60 B58 B59 59.8(7)
C27 B58 B59 59.6(8)
B52 B59 B60 106.4(10)
B52 B59 C27 61.7(8)
B60 B59 C27 107.1(10)
B52 B59 B58 107.1(10)
B60 B59 B58 58.6(7)
C27 B59 B58 59.3(8)
B52 B59 B55 59.3(8)
B60 B59 B55 60.0(7)
C27 B59 B55 109.5(10)
B58 B59 B55 107.0(10)
B57 B60 B58 57.3(9)
B57 B60 B59 106.7(10)
B58 B60 B59 61.6(8)
B57 B60 B56 65.4(10)
B58 B60 B56 110.0(9)
B59 B60 B56 105.3(9)
B57 B60 B55 108.3(10)
B58 B60 B55 110.5(8)
B59 B60 B55 61.4(8)
B56 B60 B55 54.7(8)
B57 B60 S6 125.5(9)
B58 B60 S6 113.2(8)
B59 B60 S6 112.7(9)
B56 B60 S6 132.1(9)
B55 B60 S6 123.0(8)
B52F C26F B53F 100.4(13)
B52F C26F B55F 61.9(11)
B53F C26F B55F 106.2(14)
B52F C26F B56F 105.9(13)
B53F C26F B56F 64.3(13)
B55F C26F B56F 56.7(11)
B52F C26F B51F 58.1(10)
B53F C26F B51F 57.3(11)
B55F C26F B51F 110.7(13)
B56F C26F B51F 112.2(15)
B54F C27F B52F 98.2(14)
B54F C27F B59F 105.6(13)
B52F C27F B59F 58.7(10)
B54F C27F B58F 58.2(11)
B52F C27F B58F 102.1(11)
B59F C27F B58F 60.7(10)
B54F C27F B51F 56.0(11)
B52F C27F B51F 56.1(11)
B59F C27F B51F 105.7(12)
B58F C27F B51F 103.4(12)
B54F B51F B53F 62.4(13)
B54F B51F B52F 100.0(13)
B53F B51F B52F 102.3(13)
B54F B51F C26F 108.5(14)
B53F B51F C26F 59.5(11)
B52F B51F C26F 58.5(11)
B54F B51F C27F 56.5(11)
B53F B51F C27F 107.6(14)
B52F B51F C27F 57.9(10)
C26F B51F C27F 108.4(13)
B51F B52F C26F 63.4(12)
B51F B52F C27F 65.9(10)
C26F B52F C27F 119.2(15)
B51F B52F B59F 117.2(13)
C26F B52F B59F 116.4(13)
C27F B52F B59F 62.8(10)
B51F B52F B55F 113.4(14)
C26F B52F B55F 60.0(11)
C27F B52F B55F 117.6(12)
B59F B52F B55F 65.5(10)
B51F B53F C26F 63.1(12)
B51F B53F B54F 58.5(11)
C26F B53F B54F 108.3(14)
B51F B53F B57F 110.2(15)
C26F B53F B57F 110.9(14)
B54F B53F B57F 60.4(12)
B51F B53F B56F 112.0(16)
C26F B53F B56F 58.3(12)
B54F B53F B56F 112.3(14)
B57F B53F B56F 65.6(12)
B51F B54F C27F 67.5(11)
B51F B54F B58F 117.7(14)
C27F B54F B58F 65.0(11)
B51F B54F B53F 59.1(12)
C27F B54F B53F 113.8(15)
B58F B54F B53F 108.7(13)
B51F B54F B57F 111.7(16)
C27F B54F B57F 112.1(14)
B58F B54F B57F 56.9(11)
B53F B54F B57F 61.5(13)
B56F B55F C26F 61.8(12)
B56F B55F B52F 106.9(13)
C26F B55F B52F 58.1(10)
B56F B55F B60F 66.9(11)
C26F B55F B60F 111.3(13)
B52F B55F B60F 100.8(11)
B56F B55F B59F 112.7(13)
C26F B55F B59F 107.0(12)
B52F B55F B59F 56.3(9)
B60F B55F B59F 57.0(9)
B55F B56F C26F 61.6(12)
B55F B56F B53F 104.6(13)
C26F B56F B53F 57.4(11)
B55F B56F B60F 60.1(9)
C26F B56F B60F 106.1(13)
B53F B56F B60F 100.1(12)
B55F B56F B57F 103.4(13)
C26F B56F B57F 102.6(13)
B53F B56F B57F 56.1(11)
B60F B56F B57F 55.1(10)
B58F B57F B54F 59.4(12)
B58F B57F B60F 62.2(10)
B54F B57F B60F 105.8(13)
B58F B57F B53F 107.9(14)
B54F B57F B53F 58.1(12)
B60F B57F B53F 105.9(14)
B58F B57F B56F 110.7(13)
B54F B57F B56F 104.7(14)
B60F B57F B56F 60.3(10)
B53F B57F B56F 58.2(12)
B57F B58F B54F 63.7(12)
B57F B58F B60F 62.4(10)
B54F B58F B60F 109.1(13)
B57F B58F C27F 110.8(13)
B54F B58F C27F 56.8(10)
B60F B58F C27F 107.5(11)
B57F B58F B59F 108.6(13)
B54F B58F B59F 103.1(11)
B60F B58F B59F 58.1(8)
C27F B58F B59F 59.1(9)
B52F B59F B60F 103.4(13)
B52F B59F C27F 58.6(9)
B60F B59F C27F 109.7(13)
B52F B59F B58F 101.7(12)
B60F B59F B58F 59.6(9)
C27F B59F B58F 60.2(10)
B52F B59F B55F 58.2(10)
B60F B59F B55F 58.4(9)
C27F B59F B55F 108.0(12)
B58F B59F B55F 104.5(12)
B59F B60F B55F 64.5(10)
B59F B60F B58F 62.2(10)
B55F B60F B58F 111.0(10)
B59F B60F B57F 106.4(12)
B55F B60F B57F 105.6(13)
B58F B60F B57F 55.4(11)
B59F B60F S6 127.7(12)
B55F B60F S6 132.2(11)
B58F B60F S6 114.5(10)
B57F B60F S6 111.5(12)
B59F B60F B56F 107.6(12)
B55F B60F B56F 53.1(10)
B58F B60F B56F 109.0(11)
B57F B60F B56F 64.6(12)
S6 B60F B56F 120.5(11)
Cl2 C28 Cl1 111.1(6)
Cl2 C28 Cl3 110.9(5)
Cl1 C28 Cl3 108.8(5)
Cl1F C28F Cl2F 112(2)
Cl1F C28F Cl3F 105.7(18)
Cl2F C28F Cl3F 108.5(19)
Cl5 C29 Cl4 108.8(5)
Cl5 C29 Cl6 110.8(5)
Cl4 C29 Cl6 111.5(5)
Cl5F C29F Cl4F 103(3)
Cl5F C29F Cl6F 113(3)
Cl4F C29F Cl6F 108(3)
Cl7 C30 Cl8 113.8(16)
Cl7 C30 Cl9 105.6(14)
Cl8 C30 Cl9 109.5(15)
Cl7F C30F Cl8F 113.0(17)
Cl7F C30F Cl9F 102.7(14)
Cl8F C30F Cl9F 111.4(17)
Cl7G C30G Cl8G 108.1(18)
Cl7G C30G Cl9G 107.8(19)
Cl8G C30G Cl9G 109(2)
Cl7H C30H Cl8H 109(2)
Cl7H C30H Cl9H 110(2)
Cl8H C30H Cl9H 109(2)
Cl10 C31 Cl11 107.8(15)
Cl10 C31 Cl12 119.9(18)
Cl11 C31 Cl12 114.9(16)
Cl62 C31F Cl60 115.9(14)
Cl62 C31F Cl61 108.0(12)
Cl60 C31F Cl61 106.2(12)
Cl13 C32 Cl14 117.7(12)
Cl13 C32 Cl15 111.9(11)
Cl14 C32 Cl15 97.7(10)
Cl63 C32F Cl64 108.0(13)
Cl63 C32F Cl65 94.6(14)
Cl64 C32F Cl65 101.2(13)
Cl73 C32G Cl74 96.8(16)
Cl73 C32G Cl75 106.1(18)
Cl74 C32G Cl75 97.5(16)
Cl16 C33 Cl18 107.0(12)
Cl16 C33 Cl17 112.4(14)
Cl18 C33 Cl17 111.1(12)
Cl66 C33F Cl67 105.7(15)
Cl66 C33F Cl68 114.9(16)
Cl67 C33F Cl68 114.1(15)
Cl86 C33G Cl87 117.2(15)
Cl86 C33G Cl88 108.2(14)
Cl87 C33G Cl88 104.8(14)
O7 C35 C34 115.2(17)
O7 C35 C36 124.8(16)
C34 C35 C36 119.9(16)
O7F C35F C34F 119(2)
O7F C35F C36F 128(2)
C34F C35F C36F 113(2)

loop_
_geom_bond_atom_site_label_1
_geom_bond_atom_site_label_2
_geom_bond_distance
S1 C3 1.758(6)
S1 B10 1.873(7)
S2 C4 1.755(6)
S2 B20 1.857(7)
O1 C7 1.212(7)
O2 C7 1.314(7)
N1 C3 1.325(8)
N1 C5 1.352(7)
N2 C4 1.322(7)
N2 C3 1.329(8)
N3 C4 1.331(7)
N3 C5 1.360(7)
N4 C5 1.339(7)
N4 C6 1.435(8)
C1 B6 1.661(12)
C1 B2 1.685(11)
C1 B3 1.693(12)
C1 B1 1.710(11)
C1 B5 1.713(11)
C2 B1 1.676(11)
C2 B2 1.687(13)
C2 B8 1.703(12)
C2 B4 1.709(14)
C2 B9 1.714(10)
C6 C7 1.498(9)
C8 B13 1.682(11)
C8 B16 1.689(9)
C8 B11 1.695(10)
C8 B12 1.702(10)
C8 B15 1.724(10)
C9 B12 1.685(11)
C9 B19 1.693(10)
C9 B11 1.695(10)
C9 B18 1.707(10)
C9 B14 1.709(11)
B1 B4 1.756(14)
B1 B3 1.757(12)
B1 B2 1.799(11)
B2 B9 1.748(12)
B2 B5 1.756(12)
B3 B7 1.744(13)
B3 B4 1.748(15)
B3 B6 1.766(12)
B4 B7 1.760(13)
B4 B8 1.767(12)
B5 B9 1.732(13)
B5 B10 1.740(13)
B5 B6 1.751(11)
B6 B7 1.756(15)
B6 B10 1.781(13)
B7 B8 1.778(13)
B7 B10 1.796(10)
B8 B10 1.746(11)
B8 B9 1.787(13)
B9 B10 1.750(10)
B11 B13 1.742(11)
B11 B14 1.756(12)
B11 B12 1.801(11)
B12 B19 1.754(11)
B12 B15 1.760(10)
B13 B14 1.757(12)
B13 B16 1.780(11)
B13 B17 1.782(11)
B14 B18 1.766(11)
B14 B17 1.782(11)
B15 B16 1.769(10)
B15 B20 1.775(9)
B15 B19 1.776(10)
B16 B17 1.764(11)
B16 B20 1.772(9)
B17 B18 1.774(11)
B17 B20 1.776(9)
B18 B20 1.767(10)
B18 B19 1.776(11)
B19 B20 1.786(9)
S3 C12 1.743(5)
S3 B30 1.857(7)
S4 C13 1.751(6)
S4 B40 1.865(6)
O3 C16 1.210(7)
O4 C16 1.309(7)
N5 C14 1.340(7)
N5 C12 1.342(7)
N6 C13 1.323(7)
N6 C12 1.338(7)
N7 C13 1.335(7)
N7 C14 1.372(7)
N8 C14 1.327(7)
N8 C15 1.453(7)
C10 B22 1.724(19)
C10 B23 1.725(17)
C10 B25 1.744(15)
C10 B26 1.750(14)
C10 B21 1.750(15)
C11 B24 1.685(14)
C11 B22 1.692(13)
C11 B29 1.697(11)
C11 B21 1.700(13)
C11 B28 1.723(10)
C15 C16 1.490(8)
C17 B31 1.657(13)
C17 B32 1.683(12)
C17 B35 1.705(11)
C17 B33 1.712(15)
C17 B36 1.720(12)
C18 B32 1.679(13)
C18 B38 1.682(10)
C18 B34 1.698(12)
C18 B31 1.702(13)
C18 B39 1.709(10)
B21 B23 1.730(16)
B21 B22 1.746(16)
B21 B24 1.751(16)
B22 B29 1.748(12)
B22 B25 1.797(13)
B23 B24 1.712(14)
B23 B26 1.724(12)
B23 B27 1.736(13)
B24 B28 1.761(11)
B24 B27 1.774(12)
B25 B26 1.761(15)
B25 B30 1.773(10)
B25 B29 1.815(13)
B26 B27 1.770(12)
B26 B30 1.795(11)
B27 B30 1.774(11)
B27 B28 1.793(10)
B28 B29 1.768(11)
B28 B30 1.780(10)
B29 B30 1.799(11)
B31 B33 1.761(15)
B31 B34 1.767(14)
B31 B32 1.772(12)
B32 B39 1.770(11)
B32 B35 1.771(11)
B33 B36 1.769(14)
B33 B37 1.769(13)
B33 B34 1.769(17)
B34 B37 1.777(13)
B34 B38 1.781(12)
B35 B40 1.771(10)
B35 B36 1.777(12)
B35 B39 1.803(11)
B36 B40 1.755(10)
B36 B37 1.757(14)
B37 B38 1.781(12)
B37 B40 1.796(10)
B38 B39 1.773(12)
B38 B40 1.783(11)
B39 B40 1.780(10)
S5 C21 1.750(6)
S5 B50 1.864(7)
S6 C22 1.745(6)
S6 B60F 1.825(16)
S6 B60 1.867(12)
O5 C25 1.206(7)
O6 C25 1.323(7)
N9 C21 1.316(7)
N9 C23 1.359(8)
N10 C22 1.331(8)
N10 C21 1.343(8)
N11 C22 1.325(8)
N11 C23 1.352(8)
N12 C23 1.311(8)
N12 C24 1.446(8)
C19 B42 1.697(10)
C19 B41 1.704(11)
C19 B46 1.707(10)
C19 B45 1.714(11)
C19 B43 1.726(12)
C20 B48 1.686(11)
C20 B42 1.687(11)
C20 B41 1.703(10)
C20 B49 1.708(10)
C20 B44 1.719(11)
C24 C25 1.500(8)
B41 B43 1.763(11)
B41 B44 1.769(13)
B41 B42 1.791(12)
B42 B49 1.759(11)
B42 B45 1.762(10)
B43 B44 1.763(12)
B43 B47 1.778(12)
B43 B46 1.781(11)
B44 B47 1.779(11)
B44 B48 1.780(11)
B45 B46 1.764(11)
B45 B50 1.771(10)
B45 B49 1.772(10)
B46 B47 1.759(12)
B46 B50 1.779(11)
B47 B50 1.766(11)
B47 B48 1.783(11)
B48 B50 1.775(10)
B48 B49 1.776(11)
B49 B50 1.755(10)
C26 B53 1.66(2)
C26 B52 1.68(2)
C26 B55 1.71(2)
C26 B56 1.72(2)
C26 B51 1.76(2)
C27 B54 1.65(2)
C27 B51 1.73(2)
C27 B58 1.778(18)
C27 B59 1.78(2)
C27 B52 1.788(19)
B51 B52 1.67(2)
B51 B53 1.69(2)
B51 B54 1.71(2)
B52 B59 1.70(2)
B52 B55 1.748(17)
B53 B54 1.67(3)
B53 B56 1.77(2)
B53 B57 1.77(3)
B54 B58 1.73(2)
B54 B57 1.75(2)
B55 B56 1.65(2)
B55 B60 1.804(16)
B55 B59 1.83(2)
B56 B60 1.797(19)
B56 B57 1.91(3)
B57 B58 1.67(2)
B57 B60 1.74(2)
B58 B60 1.758(15)
B58 B59 1.81(2)
B59 B60 1.780(18)
C26F B52F 1.67(3)
C26F B53F 1.69(3)
C26F B55F 1.71(3)
C26F B56F 1.71(3)
C26F B51F 1.75(2)
C27F B54F 1.65(3)
C27F B52F 1.70(2)
C27F B59F 1.77(2)
C27F B58F 1.79(2)
C27F B51F 1.83(2)
B51F B54F 1.64(3)
B51F B53F 1.66(3)
B51F B52F 1.67(3)
B52F B59F 1.70(2)
B52F B55F 1.74(2)
B53F B54F 1.71(3)
B53F B57F 1.77(3)
B53F B56F 1.81(3)
B54F B58F 1.68(2)
B54F B57F 1.75(3)
B55F B56F 1.62(3)
B55F B60F 1.76(2)
B55F B59F 1.86(3)
B56F B60F 1.87(2)
B56F B57F 1.94(3)
B57F B58F 1.64(3)
B57F B60F 1.76(2)
B58F B60F 1.758(19)
B58F B59F 1.80(2)
B59F B60F 1.73(2)
Cl1 C28 1.742(8)
Cl2 C28 1.737(9)
Cl3 C28 1.768(9)
Cl1F C28F 1.73(2)
Cl2F C28F 1.75(2)
Cl3F C28F 1.79(2)
Cl4 C29 1.752(9)
Cl5 C29 1.751(10)
Cl6 C29 1.755(8)
Cl4F C29F 1.76(3)
Cl5F C29F 1.75(3)
Cl6F C29F 1.76(3)
Cl7 C30 1.72(2)
Cl8 C30 1.73(2)
Cl9 C30 1.78(2)
Cl7F C30F 1.73(2)
Cl8F C30F 1.75(2)
Cl9F C30F 1.80(2)
Cl7G C30G 1.73(2)
Cl8G C30G 1.76(2)
Cl9G C30G 1.79(2)
Cl7H C30H 1.71(2)
Cl8H C30H 1.74(2)
Cl9H C30H 1.79(2)
Cl10 C31 1.70(2)
Cl11 C31 1.72(2)
Cl12 C31 1.73(2)
Cl60 C31F 1.765(19)
Cl62 C31F 1.722(19)
Cl61 C31F 1.803(19)
Cl13 C32 1.715(17)
Cl14 C32 1.757(16)
Cl15 C32 1.820(17)
Cl63 C32F 1.753(19)
Cl64 C32F 1.776(17)
Cl65 C32F 1.882(19)
Cl73 C32G 1.78(2)
Cl74 C32G 1.78(2)
Cl75 C32G 1.81(2)
Cl16 C33 1.73(2)
Cl17 C33 1.778(18)
Cl18 C33 1.775(18)
Cl66 C33F 1.73(2)
Cl67 C33F 1.76(2)
Cl68 C33F 1.77(2)
Cl86 C33G 1.68(2)
Cl87 C33G 1.725(19)
Cl88 C33G 1.77(2)
O7 C35 1.193(18)
C34 C35 1.46(2)
C35 C36 1.51(3)
O7F C35F 1.18(2)
C34F C35F 1.46(2)
C35F C36F 1.54(3)

loop_
_geom_hbond_atom_site_label_D
_geom_hbond_atom_site_label_H
_geom_hbond_atom_site_label_A
_geom_hbond_distance_DH
_geom_hbond_distance_HA
_geom_hbond_distance_DA
_geom_hbond_angle_DHA
_geom_hbond_publ_flag
O2 H1O N11 0.84 1.84 2.673(8) 171.9 yes
O4 H2O N3 0.84 1.87 2.706(6) 173.3 yes
O6 H3O N7 0.84 1.83 2.668(6) 171.0 yes
N4 H1N O3 0.88 2.19 3.035(6) 161.2 yes
N8 H2N O5 0.88 2.19 3.021(6) 157.6 yes
N12 H3N O1 0.88 2.21 3.060(7) 162.9 yes
